data_4089232
loop_
_publ_author_name
'Toda, Tatsuro'
'Saitoh, Koki'
'Yoshinari, Akihiro'
'Ikariya, Takao'
'Kuwata, Shigeki'

_publ_section_title
;
 Synthesis and Structures of NCN Pincer-Type Ruthenium and Iridium
 Complexes Bearing Protic Pyrazole Arms
;
_journal_issue 6
_journal_name_full Organometallics
_journal_page_first 1188
_journal_paper_doi 10.1021/acs.organomet.7b00065
_journal_volume 36
_journal_year 2017
_chemical_formula_moiety 'C60 H63 Cl Ir N4 P2, C24 H20 B, 2(C4 H10 O)'
_chemical_formula_sum 'C92 H103 B Cl Ir N4 O2 P2'
_chemical_formula_weight 1597.28
_space_group_IT_number 14
_space_group_name_Hall '-P 2ybc'
_space_group_name_H-M_alt 'P 1 21/c 1'
_symmetry_cell_setting monoclinic
_symmetry_Int_Tables_number 14
_symmetry_space_group_name_Hall '-P 2ybc'
_symmetry_space_group_name_H-M 'P 1 21/c 1'
_atom_sites_solution_hydrogens geom
_atom_sites_solution_primary direct
_atom_sites_solution_secondary difmap
_cell_angle_alpha 90.0000
_cell_angle_beta 90.127(3)
_cell_angle_gamma 90.0000
_cell_formula_units_Z 4
_cell_length_a 12.594(3)
_cell_length_b 21.779(5)
_cell_length_c 29.023(7)
_cell_measurement_reflns_used 17274
_cell_measurement_temperature 93
_cell_measurement_theta_max 27.48
_cell_measurement_theta_min 3.14
_cell_volume 7961(3)
_computing_cell_refinement CrystalClear
_computing_data_collection 'CrystalClear (Rigaku Inc., 2008)'
_computing_data_reduction CrystalClear
_computing_molecular_graphics 'CrystalStructure 4.0'
_computing_publication_material 'CrystalStructure 4.0 (Rigaku, 2010)'
_computing_structure_refinement 'CRYSTALS (Carruthers, et al., 1999)'
_computing_structure_solution 'SIR92 (Altomare, et al., 1994)'
_diffrn_ambient_temperature 93
_diffrn_detector_area_resol_mean 7.111
_diffrn_measured_fraction_theta_full 0.975
_diffrn_measured_fraction_theta_max 0.975
_diffrn_measurement_device_type 'Rigaku Saturn724'
_diffrn_measurement_method \w
_diffrn_radiation_type 'Mo K\a'
_diffrn_radiation_wavelength 0.71075
_diffrn_reflns_av_R_equivalents 0.0488
_diffrn_reflns_limit_h_max 16
_diffrn_reflns_limit_h_min -16
_diffrn_reflns_limit_k_max 28
_diffrn_reflns_limit_k_min -28
_diffrn_reflns_limit_l_max 35
_diffrn_reflns_limit_l_min -35
_diffrn_reflns_number 88291
_diffrn_reflns_theta_full 27.51
_diffrn_reflns_theta_max 27.51
_diffrn_standards_number 0
_exptl_absorpt_coefficient_mu 1.807
_exptl_absorpt_correction_T_max 0.697
_exptl_absorpt_correction_T_min 0.611
_exptl_absorpt_correction_type multi-scan
_exptl_absorpt_process_details 'REQAB (Rigaku, 1998)'
_exptl_crystal_colour paleYellow
_exptl_crystal_density_diffrn 1.333
_exptl_crystal_density_method 'not measured'
_exptl_crystal_description prism
_exptl_crystal_F_000 3312.00
_exptl_crystal_size_max 0.280
_exptl_crystal_size_mid 0.200
_exptl_crystal_size_min 0.200
_refine_diff_density_max 3.260
_refine_diff_density_min -1.760
_refine_ls_extinction_method none
_refine_ls_goodness_of_fit_ref 1.000
_refine_ls_hydrogen_treatment constr
_refine_ls_number_parameters 994
_refine_ls_number_reflns 17869
_refine_ls_R_factor_gt 0.0466
_refine_ls_shift/su_max 0.000
_refine_ls_structure_factor_coef Fsqd
_refine_ls_weighting_details 'w = 1/[0.0015Fo^2^ + 2.6700\s(Fo^2^)]/(4Fo^2^)'
_refine_ls_weighting_scheme calc
_refine_ls_wR_factor_ref 0.1259
_reflns_number_gt 16361
_reflns_number_total 17869
_reflns_threshold_expression F^2^>2.0\s(F^2^)
_cod_data_source_file om7b00065_si_002.cif
_cod_data_source_block compound_6.2Et2O
_cod_original_cell_volume 7960(3)
_cod_database_code 4089232

loop_
_symmetry_equiv_pos_site_id
_symmetry_equiv_pos_as_xyz
1 +X,+Y,+Z
2 -X,1/2+Y,1/2-Z
3 -X,-Y,-Z
4 +X,1/2-Y,1/2+Z

loop_
_atom_site_label
_atom_site_type_symbol
_atom_site_fract_x
_atom_site_fract_y
_atom_site_fract_z
_atom_site_U_iso_or_equiv
_atom_site_adp_type
_atom_site_occupancy
_atom_site_symmetry_multiplicity
_atom_site_calc_flag
_atom_site_refinement_flags
Ir1 Ir 0.933800(10) 0.152720(10) 0.0543 0.01406(5) Uani 1.0 4 d .
Cl1 Cl 0.99313(6) 0.08442(4) -0.01136(3) 0.0173(2) Uani 1.0 4 d .
P1 P 0.75352(7) 0.14278(4) 0.03230(3) 0.0166(3) Uani 1.0 4 d .
P2 P 1.11437(7) 0.17046(5) 0.07400(3) 0.0181(3) Uani 1.0 4 d .
O1 O 0.7989(3) 0.46571(15) 0.10392(13) 0.0524(12) Uani 1.0 4 d .
O2 O 0.2958(3) 0.4840(3) 0.12466(16) 0.0887 Uiso 1.0 4 d .
N1 N 0.9257(3) 0.02024(14) 0.10339(10) 0.0176(8) Uani 1.0 4 d .
N2 N 0.9170(3) 0.08209(14) 0.10192(10) 0.0170(8) Uani 1.0 4 d .
N3 N 0.9507(3) 0.27542(14) -0.00747(11) 0.0240(9) Uani 1.0 4 d .
N4 N 0.9288(3) 0.24348(14) 0.03175(11) 0.0195(8) Uani 1.0 4 d .
C1 C 0.8998(3) -0.00221(18) 0.14579(12) 0.0196(10) Uani 1.0 4 d .
C2 C 0.8738(3) 0.04750(18) 0.17256(13) 0.0220(10) Uani 1.0 4 d .
C3 C 0.8849(3) 0.09991(18) 0.14441(13) 0.0201(10) Uani 1.0 4 d .
C4 C 0.8877(3) 0.19847(17) 0.10958(12) 0.0181(10) Uani 1.0 4 d .
C5 C 0.8672(3) 0.16533(18) 0.15008(13) 0.0204(10) Uani 1.0 4 d .
C6 C 0.8330(3) 0.19692(19) 0.18935(13) 0.0224(10) Uani 1.0 4 d .
C7 C 0.8186(3) 0.26017(19) 0.18859(13) 0.0236(10) Uani 1.0 4 d .
C8 C 0.8383(3) 0.29243(18) 0.14736(14) 0.0245(11) Uani 1.0 4 d .
C9 C 0.8731(3) 0.26168(18) 0.10816(13) 0.0215(10) Uani 1.0 4 d .
C10 C 0.8984(3) 0.28657(17) 0.06341(13) 0.0207(10) Uani 1.0 4 d .
C11 C 0.9029(4) 0.34490(17) 0.04303(16) 0.0259(11) Uani 1.0 4 d .
C12 C 0.9368(4) 0.33631(18) -0.00187(15) 0.0282(12) Uani 1.0 4 d .
C13 C 0.8986(3) -0.06944(19) 0.15724(13) 0.0249(11) Uani 1.0 4 d .
C14 C 0.8063(4) -0.1002(3) 0.13195(17) 0.0451(15) Uani 1.0 4 d .
C15 C 1.0032(4) -0.1000(3) 0.14353(16) 0.0408(14) Uani 1.0 4 d .
C16 C 0.8825(4) -0.0774(3) 0.20925(15) 0.0360(13) Uani 1.0 4 d .
C17 C 0.9644(4) 0.3813(2) -0.03945(17) 0.0394(14) Uani 1.0 4 d .
C18 C 0.9626(10) 0.3495(4) -0.0870(3) 0.058(3) Uani 0.7000 4 d .
C19 C 1.0777(8) 0.4065(5) -0.0297(4) 0.066(3) Uani 0.7000 4 d .
C20 C 0.8757(9) 0.4331(4) -0.0400(3) 0.055(3) Uani 0.7000 4 d .
C21 C 0.7821(3) 0.2958(2) 0.23143(14) 0.0285(11) Uani 1.0 4 d .
C22 C 0.7659(4) 0.2522(3) 0.27296(16) 0.0412(14) Uani 1.0 4 d .
C23 C 0.6765(4) 0.3281(3) 0.22215(17) 0.0398(14) Uani 1.0 4 d .
C24 C 0.8656(4) 0.3424(3) 0.24508(19) 0.0438(15) Uani 1.0 4 d .
C25 C 0.6946(3) 0.06625(17) 0.04045(13) 0.0190(10) Uani 1.0 4 d .
C26 C 0.7543(3) 0.01712(17) 0.02467(13) 0.0201(10) Uani 1.0 4 d .
C27 C 0.7126(3) -0.04174(18) 0.02528(14) 0.0251(11) Uani 1.0 4 d .
C28 C 0.6122(3) -0.0522(2) 0.04184(15) 0.0297(12) Uani 1.0 4 d .
C29 C 0.5518(4) -0.0035(2) 0.05779(15) 0.0314(12) Uani 1.0 4 d .
C30 C 0.5915(3) 0.05617(19) 0.05717(14) 0.0255(11) Uani 1.0 4 d .
C31 C 0.7219(3) 0.15654(15) -0.02828(13) 0.0183(10) Uani 1.0 4 d .
C32 C 0.7978(3) 0.17059(18) -0.06131(13) 0.0230(11) Uani 1.0 4 d .
C33 C 0.7658(4) 0.1795(2) -0.10729(14) 0.0306(12) Uani 1.0 4 d .
C34 C 0.6619(4) 0.1749(3) -0.11902(15) 0.0318(12) Uani 1.0 4 d .
C35 C 0.5854(4) 0.1609(2) -0.08655(15) 0.0312(12) Uani 1.0 4 d .
C36 C 0.6156(4) 0.15199(18) -0.04145(14) 0.0251(11) Uani 1.0 4 d .
C37 C 0.6678(3) 0.19763(17) 0.06135(13) 0.0204(10) Uani 1.0 4 d .
C38 C 0.6499(3) 0.25535(18) 0.04135(14) 0.0243(11) Uani 1.0 4 d .
C39 C 0.5916(4) 0.2994(2) 0.06481(16) 0.0352(13) Uani 1.0 4 d .
C40 C 0.5507(4) 0.2866(3) 0.10741(16) 0.0383(14) Uani 1.0 4 d .
C41 C 0.5684(4) 0.2294(3) 0.12816(15) 0.0319(12) Uani 1.0 4 d .
C42 C 0.6280(3) 0.1860(2) 0.10540(14) 0.0252(11) Uani 1.0 4 d .
C43 C 1.1884(3) 0.10672(18) 0.09971(13) 0.0204(10) Uani 1.0 4 d .
C44 C 1.1714(3) 0.04760(18) 0.08285(13) 0.0216(10) Uani 1.0 4 d .
C45 C 1.2305(3) -0.00111(19) 0.09934(14) 0.0253(11) Uani 1.0 4 d .
C46 C 1.3067(4) 0.0087(2) 0.13282(14) 0.0310(12) Uani 1.0 4 d .
C47 C 1.3268(4) 0.0670(3) 0.14902(15) 0.0357(13) Uani 1.0 4 d .
C48 C 1.2668(4) 0.1166(2) 0.13253(15) 0.0297(12) Uani 1.0 4 d .
C49 C 1.2008(3) 0.19492(17) 0.02679(13) 0.0212(10) Uani 1.0 4 d .
C50 C 1.1654(3) 0.19926(17) -0.01853(13) 0.0240(11) Uani 1.0 4 d .
C51 C 1.2320(4) 0.22095(19) -0.05322(15) 0.0327(12) Uani 1.0 4 d .
C52 C 1.3362(4) 0.2366(2) -0.04256(17) 0.0401(14) Uani 1.0 4 d .
C53 C 1.3724(4) 0.2319(3) 0.00157(18) 0.0425(15) Uani 1.0 4 d .
C54 C 1.3058(4) 0.2111(2) 0.03600(16) 0.0332(12) Uani 1.0 4 d .
C55 C 1.1262(3) 0.23368(18) 0.11474(13) 0.0221(10) Uani 1.0 4 d .
C56 C 1.1093(3) 0.22363(19) 0.16141(13) 0.0226(10) Uani 1.0 4 d .
C57 C 1.1098(3) 0.2727(2) 0.19206(14) 0.0297(12) Uani 1.0 4 d .
C58 C 1.1248(4) 0.3321(2) 0.17605(16) 0.0321(12) Uani 1.0 4 d .
C59 C 1.1405(4) 0.34269(18) 0.12968(16) 0.0290(12) Uani 1.0 4 d .
C60 C 1.1417(3) 0.29384(18) 0.09892(14) 0.0256(11) Uani 1.0 4 d .
C61 C 0.5522(3) 0.61334(18) 0.23389(13) 0.0221(10) Uani 1.0 4 d .
C62 C 0.5739(4) 0.55019(18) 0.23024(14) 0.0269(11) Uani 1.0 4 d .
C63 C 0.5182(4) 0.50630(19) 0.25467(15) 0.0305(12) Uani 1.0 4 d .
C64 C 0.4355(4) 0.52319(19) 0.28348(15) 0.0310(12) Uani 1.0 4 d .
C65 C 0.4088(4) 0.58469(19) 0.28657(15) 0.0288(12) Uani 1.0 4 d .
C66 C 0.4670(3) 0.62812(18) 0.26257(14) 0.0244(11) Uani 1.0 4 d .
C67 C 0.5743(4) 0.65640(19) 0.15049(16) 0.0322(13) Uani 1.0 4 d .
C68 C 0.6317(5) 0.6293(3) 0.11497(16) 0.0473(16) Uani 1.0 4 d .
C69 C 0.5868(7) 0.6186(3) 0.07111(19) 0.064(2) Uani 1.0 4 d .
C70 C 0.4852(7) 0.6363(3) 0.0624(3) 0.072(3) Uani 1.0 4 d .
C71 C 0.4261(6) 0.6642(3) 0.0963(3) 0.065(2) Uani 1.0 4 d .
C72 C 0.4691(5) 0.6743(3) 0.13994(18) 0.0478(16) Uani 1.0 4 d .
C73 C 0.7484(4) 0.65410(18) 0.20739(15) 0.0259(12) Uani 1.0 4 d .
C74 C 0.7990(4) 0.6149(2) 0.23705(15) 0.0320(12) Uani 1.0 4 d .
C75 C 0.9094(4) 0.6113(3) 0.24129(18) 0.0432(15) Uani 1.0 4 d .
C76 C 0.9732(5) 0.6489(3) 0.2157(3) 0.0523(18) Uani 1.0 4 d .
C77 C 0.9258(5) 0.6903(3) 0.1863(2) 0.0551(18) Uani 1.0 4 d .
C78 C 0.8163(4) 0.6930(3) 0.18255(17) 0.0418(15) Uani 1.0 4 d .
C79 C 0.6016(3) 0.73430(18) 0.22310(14) 0.0244(11) Uani 1.0 4 d .
C80 C 0.6226(3) 0.74708(18) 0.26923(15) 0.0263(11) Uani 1.0 4 d .
C81 C 0.6240(3) 0.80615(19) 0.28701(17) 0.0319(12) Uani 1.0 4 d .
C82 C 0.6037(4) 0.8554(2) 0.2590(2) 0.0381(14) Uani 1.0 4 d .
C83 C 0.5814(4) 0.84507(19) 0.2129(2) 0.0383(14) Uani 1.0 4 d .
C84 C 0.5813(4) 0.78608(19) 0.19516(16) 0.0303(12) Uani 1.0 4 d .
C85 C 0.6658(5) 0.4615(3) 0.0461(3) 0.066(2) Uani 1.0 4 d .
C86 C 0.6868(5) 0.4643(3) 0.0976(3) 0.0565(18) Uani 1.0 4 d .
C87 C 0.8291(5) 0.4840(3) 0.15011(19) 0.0504(17) Uani 1.0 4 d .
C88 C 0.9472(4) 0.4779(3) 0.1538(2) 0.0485(16) Uani 1.0 4 d .
C89 C 0.2220(6) 0.5498(4) 0.1827(3) 0.0887 Uiso 1.0 4 d .
C90 C 0.3229(4) 0.5242(4) 0.1613(3) 0.0887 Uiso 1.0 4 d .
C91 C 0.3811(4) 0.4574(4) 0.1094(3) 0.0887 Uiso 1.0 4 d .
C92 C 0.3553(5) 0.4239(4) 0.0608(3) 0.0887 Uiso 1.0 4 d .
C93 C 1.0846(18) 0.3773(12) -0.0507(8) 0.062(6) Uiso 0.3000 4 d .
C94 C 0.922(3) 0.4452(14) -0.0238(10) 0.076(9) Uiso 0.3000 4 d .
C95 C 0.898(2) 0.3634(12) -0.0818(10) 0.070(7) Uiso 0.3000 4 d .
B1 B 0.6178(4) 0.6645(2) 0.20358(16) 0.0236(12) Uani 1.0 4 d .
H1 H 0.9472 -0.0038 0.0786 0.0212 Uiso 1.0 4 calc R
H2 H 0.9730 0.2573 -0.0348 0.0289 Uiso 1.0 4 calc R
H3 H 0.8532 0.0466 0.2033 0.0265 Uiso 1.0 4 calc R
H4 H 0.8194 0.1752 0.2163 0.0268 Uiso 1.0 4 calc R
H5 H 0.8277 0.3347 0.1463 0.0293 Uiso 1.0 4 calc R
H6 H 0.8858 0.3821 0.0569 0.0311 Uiso 1.0 4 calc R
H7 H 0.8147 -0.0954 0.0993 0.0542 Uiso 1.0 4 calc R
H8 H 0.8054 -0.1431 0.1395 0.0542 Uiso 1.0 4 calc R
H9 H 0.7406 -0.0817 0.1413 0.0542 Uiso 1.0 4 calc R
H10 H 1.0603 -0.0805 0.1600 0.0490 Uiso 1.0 4 calc R
H11 H 1.0017 -0.1429 0.1510 0.0489 Uiso 1.0 4 calc R
H12 H 1.0140 -0.0951 0.1110 0.0491 Uiso 1.0 4 calc R
H13 H 0.8166 -0.0588 0.2182 0.0431 Uiso 1.0 4 calc R
H14 H 0.8812 -0.1203 0.2168 0.0432 Uiso 1.0 4 calc R
H15 H 0.9400 -0.0579 0.2254 0.0432 Uiso 1.0 4 calc R
H16 H 0.7121 0.2225 0.2656 0.0495 Uiso 1.0 4 calc R
H17 H 0.8314 0.2314 0.2797 0.0495 Uiso 1.0 4 calc R
H18 H 0.7442 0.2755 0.2994 0.0497 Uiso 1.0 4 calc R
H19 H 0.6855 0.3569 0.1974 0.0477 Uiso 1.0 4 calc R
H20 H 0.6240 0.2982 0.2136 0.0478 Uiso 1.0 4 calc R
H21 H 0.6536 0.3495 0.2493 0.0477 Uiso 1.0 4 calc R
H22 H 0.8432 0.3638 0.2723 0.0525 Uiso 1.0 4 calc R
H23 H 0.9315 0.3218 0.2511 0.0526 Uiso 1.0 4 calc R
H24 H 0.8751 0.3712 0.2204 0.0526 Uiso 1.0 4 calc R
H25 H 0.8225 0.0239 0.0136 0.0241 Uiso 1.0 4 calc R
H26 H 0.7530 -0.0744 0.0144 0.0302 Uiso 1.0 4 calc R
H27 H 0.5846 -0.0918 0.0423 0.0356 Uiso 1.0 4 calc R
H28 H 0.4840 -0.0107 0.0692 0.0378 Uiso 1.0 4 calc R
H29 H 0.5505 0.0888 0.0676 0.0306 Uiso 1.0 4 calc R
H30 H 0.8689 0.1741 -0.0530 0.0276 Uiso 1.0 4 calc R
H31 H 0.8163 0.1888 -0.1296 0.0367 Uiso 1.0 4 calc R
H32 H 0.6418 0.1808 -0.1496 0.0382 Uiso 1.0 4 calc R
H33 H 0.5142 0.1582 -0.0948 0.0373 Uiso 1.0 4 calc R
H34 H 0.5651 0.1418 -0.0194 0.0301 Uiso 1.0 4 calc R
H35 H 0.6779 0.2642 0.0125 0.0291 Uiso 1.0 4 calc R
H36 H 0.5796 0.3376 0.0515 0.0422 Uiso 1.0 4 calc R
H37 H 0.5105 0.3161 0.1226 0.0459 Uiso 1.0 4 calc R
H38 H 0.5407 0.2212 0.1572 0.0382 Uiso 1.0 4 calc R
H39 H 0.6421 0.1484 0.1194 0.0303 Uiso 1.0 4 calc R
H40 H 1.1202 0.0413 0.0602 0.0257 Uiso 1.0 4 calc R
H41 H 1.2185 -0.0405 0.0882 0.0303 Uiso 1.0 4 calc R
H42 H 1.3454 -0.0242 0.1446 0.0372 Uiso 1.0 4 calc R
H43 H 1.3804 0.0736 0.1705 0.0428 Uiso 1.0 4 calc R
H44 H 1.2786 0.1560 0.1438 0.0354 Uiso 1.0 4 calc R
H45 H 1.0963 0.1877 -0.0258 0.0288 Uiso 1.0 4 calc R
H46 H 1.2069 0.2246 -0.0833 0.0392 Uiso 1.0 4 calc R
H47 H 1.3806 0.2508 -0.0658 0.0482 Uiso 1.0 4 calc R
H48 H 1.4421 0.2426 0.0085 0.0510 Uiso 1.0 4 calc R
H49 H 1.3310 0.2079 0.0660 0.0400 Uiso 1.0 4 calc R
H50 H 1.0981 0.1838 0.1720 0.0270 Uiso 1.0 4 calc R
H51 H 1.1007 0.2657 0.2234 0.0355 Uiso 1.0 4 calc R
H52 H 1.1232 0.3649 0.1966 0.0385 Uiso 1.0 4 calc R
H53 H 1.1507 0.3825 0.1190 0.0348 Uiso 1.0 4 calc R
H54 H 1.1530 0.3008 0.0677 0.0306 Uiso 1.0 4 calc R
H55 H 0.6275 0.5375 0.2104 0.0323 Uiso 1.0 4 calc R
H56 H 0.5367 0.4651 0.2519 0.0368 Uiso 1.0 4 calc R
H57 H 0.3989 0.4939 0.3005 0.0372 Uiso 1.0 4 calc R
H58 H 0.3513 0.5969 0.3044 0.0345 Uiso 1.0 4 calc R
H59 H 0.4492 0.6693 0.2660 0.0292 Uiso 1.0 4 calc R
H60 H 0.7016 0.6176 0.1206 0.0566 Uiso 1.0 4 calc R
H61 H 0.6269 0.6002 0.0480 0.0768 Uiso 1.0 4 calc R
H62 H 0.4555 0.6286 0.0336 0.0862 Uiso 1.0 4 calc R
H63 H 0.3573 0.6773 0.0901 0.0774 Uiso 1.0 4 calc R
H64 H 0.4290 0.6928 0.1630 0.0573 Uiso 1.0 4 calc R
H65 H 0.7577 0.5895 0.2555 0.0384 Uiso 1.0 4 calc R
H66 H 0.9396 0.5830 0.2615 0.0519 Uiso 1.0 4 calc R
H67 H 1.0467 0.6470 0.2185 0.0626 Uiso 1.0 4 calc R
H68 H 0.9679 0.7161 0.1685 0.0662 Uiso 1.0 4 calc R
H69 H 0.7866 0.7219 0.1627 0.0502 Uiso 1.0 4 calc R
H70 H 0.6359 0.7143 0.2889 0.0315 Uiso 1.0 4 calc R
H71 H 0.6388 0.8124 0.3181 0.0381 Uiso 1.0 4 calc R
H72 H 0.6052 0.8952 0.2706 0.0457 Uiso 1.0 4 calc R
H73 H 0.5664 0.8782 0.1938 0.0459 Uiso 1.0 4 calc R
H74 H 0.5667 0.7803 0.1640 0.0364 Uiso 1.0 4 calc R
H75 H 0.6956 0.4970 0.0314 0.0797 Uiso 1.0 4 calc R
H76 H 0.6981 0.4251 0.0338 0.0797 Uiso 1.0 4 calc R
H77 H 0.5907 0.4603 0.0406 0.0798 Uiso 1.0 4 calc R
H78 H 0.6585 0.5011 0.1119 0.0677 Uiso 1.0 4 calc R
H79 H 0.6611 0.4287 0.1143 0.0678 Uiso 1.0 4 calc R
H80 H 0.8054 0.5259 0.1546 0.0605 Uiso 1.0 4 calc R
H81 H 0.7921 0.4573 0.1715 0.0606 Uiso 1.0 4 calc R
H82 H 0.9673 0.4360 0.1482 0.0583 Uiso 1.0 4 calc R
H83 H 0.9698 0.4896 0.1842 0.0583 Uiso 1.0 4 calc R
H84 H 0.9805 0.5040 0.1315 0.0581 Uiso 1.0 4 calc R

loop_
_atom_site_aniso_label
_atom_site_aniso_U_11
_atom_site_aniso_U_22
_atom_site_aniso_U_33
_atom_site_aniso_U_12
_atom_site_aniso_U_13
_atom_site_aniso_U_23
Ir1 0.01251(8) 0.01907(9) 0.01060(9) -0.00083(5) 0.00015(5) -0.00121(5)
Cl1 0.0143(4) 0.0226(5) 0.0151(5) -0.0007(3) -0.0005(3) -0.0036(4)
P1 0.0131(5) 0.0235(5) 0.0131(5) -0.0003(4) -0.0004(4) -0.0008(4)
P2 0.0140(5) 0.0249(5) 0.0155(5) -0.0011(4) -0.0007(4) -0.0027(4)
O1 0.050(3) 0.038(2) 0.069(3) -0.0024(17) 0.0045(19) -0.0171(18)
N1 0.0179(15) 0.0216(16) 0.0133(17) -0.0001(12) 0.0016(12) 0.0003(12)
N2 0.0175(15) 0.0231(16) 0.0106(16) -0.0006(12) 0.0006(12) 0.0008(12)
N3 0.0315(18) 0.0212(17) 0.0193(18) 0.0027(14) 0.0060(14) 0.0009(14)
N4 0.0202(16) 0.0234(17) 0.0148(17) 0.0007(13) 0.0015(12) -0.0015(13)
C1 0.0142(17) 0.031(2) 0.014(2) -0.0019(15) -0.0014(14) 0.0034(16)
C2 0.0156(17) 0.036(3) 0.014(2) -0.0022(16) 0.0004(14) 0.0033(16)
C3 0.0124(17) 0.032(2) 0.016(2) -0.0005(15) 0.0003(14) -0.0026(16)
C4 0.0120(16) 0.027(2) 0.015(2) -0.0016(14) -0.0010(14) -0.0046(15)
C5 0.0131(17) 0.031(2) 0.017(2) -0.0053(15) 0.0009(14) -0.0031(16)
C6 0.0154(18) 0.038(3) 0.014(2) -0.0032(16) -0.0004(14) -0.0046(16)
C7 0.0134(17) 0.038(3) 0.019(2) -0.0020(16) 0.0003(15) -0.0111(17)
C8 0.0182(19) 0.027(2) 0.029(3) 0.0010(15) -0.0021(16) -0.0090(17)
C9 0.0129(17) 0.030(2) 0.021(3) -0.0007(15) -0.0018(15) -0.0055(16)
C10 0.0190(18) 0.0206(19) 0.022(3) -0.0001(15) -0.0005(15) -0.0070(15)
C11 0.029(2) 0.018(2) 0.031(3) -0.0010(15) 0.0039(18) -0.0077(16)
C12 0.035(3) 0.021(2) 0.029(3) -0.0011(17) 0.0024(19) -0.0011(17)
C13 0.028(2) 0.030(3) 0.017(2) 0.0017(17) 0.0010(16) 0.0051(16)
C14 0.055(4) 0.041(3) 0.040(3) -0.016(3) -0.009(3) 0.005(3)
C15 0.051(3) 0.042(3) 0.030(3) 0.017(3) 0.016(3) 0.014(2)
C16 0.043(3) 0.040(3) 0.025(3) 0.004(2) 0.004(2) 0.012(2)
C17 0.059(4) 0.023(3) 0.037(3) 0.004(2) 0.014(3) 0.006(2)
C18 0.115(9) 0.036(5) 0.023(5) 0.009(5) 0.018(5) 0.002(3)
C19 0.069(6) 0.052(6) 0.077(7) -0.028(5) 0.028(5) 0.009(5)
C20 0.088(7) 0.033(5) 0.044(6) 0.019(5) 0.013(5) 0.015(4)
C21 0.021(2) 0.041(3) 0.024(3) -0.0020(17) 0.0030(16) -0.0148(19)
C22 0.043(3) 0.051(3) 0.030(3) 0.008(3) 0.008(2) -0.012(3)
C23 0.030(3) 0.052(3) 0.037(3) 0.007(3) -0.003(2) -0.024(3)
C24 0.036(3) 0.054(4) 0.042(4) -0.007(3) 0.005(3) -0.030(3)
C25 0.0148(17) 0.025(2) 0.017(2) -0.0036(14) -0.0025(14) 0.0041(15)
C26 0.0165(18) 0.026(2) 0.018(2) -0.0016(15) -0.0017(14) 0.0000(15)
C27 0.026(2) 0.025(2) 0.024(3) -0.0032(16) -0.0012(17) 0.0023(17)
C28 0.027(2) 0.030(3) 0.032(3) -0.0105(17) -0.0050(18) 0.0048(18)
C29 0.019(2) 0.035(3) 0.040(3) -0.0088(17) 0.0042(18) 0.006(2)
C30 0.0170(18) 0.030(3) 0.030(3) 0.0010(16) 0.0009(16) 0.0032(18)
C31 0.0214(19) 0.0186(18) 0.015(2) 0.0005(14) 0.0003(15) 0.0022(14)
C32 0.0182(19) 0.031(2) 0.020(3) 0.0036(16) 0.0002(15) 0.0034(17)
C33 0.029(3) 0.043(3) 0.019(3) 0.0067(19) 0.0038(17) 0.0099(19)
C34 0.030(3) 0.049(3) 0.016(3) 0.000(2) -0.0082(17) 0.0061(19)
C35 0.022(2) 0.048(3) 0.023(3) -0.0062(18) -0.0062(17) 0.0073(19)
C36 0.022(2) 0.037(3) 0.016(3) -0.0068(16) 0.0000(16) 0.0071(16)
C37 0.0147(17) 0.027(2) 0.019(2) -0.0001(15) -0.0021(15) -0.0059(16)
C38 0.026(2) 0.029(3) 0.018(3) 0.0005(17) -0.0013(16) -0.0031(16)
C39 0.037(3) 0.034(3) 0.034(3) 0.0116(19) -0.009(2) -0.005(2)
C40 0.030(3) 0.047(3) 0.038(3) 0.014(2) -0.001(2) -0.019(3)
C41 0.024(2) 0.051(3) 0.020(3) 0.0052(19) 0.0003(17) -0.009(2)
C42 0.0191(19) 0.034(3) 0.022(3) 0.0008(17) -0.0027(16) -0.0012(18)
C43 0.0175(18) 0.029(2) 0.015(2) 0.0006(15) 0.0024(14) -0.0014(16)
C44 0.0185(18) 0.029(2) 0.017(2) -0.0011(16) 0.0014(15) 0.0001(16)
C45 0.0213(19) 0.029(2) 0.026(3) 0.0018(16) 0.0040(16) -0.0005(17)
C46 0.032(3) 0.041(3) 0.020(3) 0.0168(19) 0.0000(17) 0.0063(19)
C47 0.034(3) 0.046(3) 0.026(3) 0.012(2) -0.0134(19) -0.005(2)
C48 0.026(2) 0.035(3) 0.028(3) 0.0078(18) -0.0076(17) -0.0073(19)
C49 0.0174(18) 0.0205(19) 0.026(3) -0.0019(15) 0.0064(15) -0.0031(16)
C50 0.026(2) 0.025(2) 0.021(3) -0.0017(16) 0.0070(16) 0.0010(16)
C51 0.044(3) 0.027(3) 0.027(3) 0.0003(19) 0.014(2) 0.0026(18)
C52 0.043(3) 0.037(3) 0.041(3) -0.011(2) 0.026(3) -0.004(3)
C53 0.023(3) 0.049(3) 0.056(4) -0.014(2) 0.013(3) -0.012(3)
C54 0.023(2) 0.043(3) 0.033(3) -0.0029(19) -0.0016(18) -0.005(2)
C55 0.0144(17) 0.029(2) 0.023(3) -0.0004(15) -0.0008(15) -0.0050(16)
C56 0.0140(17) 0.030(3) 0.024(3) 0.0001(15) -0.0016(15) -0.0021(17)
C57 0.022(2) 0.046(3) 0.021(3) 0.0016(18) -0.0036(16) -0.0090(19)
C58 0.023(2) 0.043(3) 0.030(3) 0.0022(19) -0.0052(18) -0.018(2)
C59 0.026(3) 0.024(3) 0.037(3) -0.0015(16) 0.0001(19) -0.0057(18)
C60 0.0220(19) 0.031(3) 0.024(3) -0.0002(16) -0.0015(16) -0.0070(17)
C61 0.0227(19) 0.027(2) 0.017(2) 0.0010(16) -0.0059(15) -0.0009(16)
C62 0.029(2) 0.026(2) 0.026(3) 0.0036(17) -0.0010(17) -0.0049(17)
C63 0.033(3) 0.020(2) 0.039(3) -0.0015(17) -0.0063(19) -0.0031(18)
C64 0.029(3) 0.029(3) 0.034(3) -0.0100(18) -0.0033(19) 0.0034(19)
C65 0.026(2) 0.033(3) 0.027(3) -0.0021(17) 0.0000(17) -0.0061(18)
C66 0.026(2) 0.020(2) 0.027(3) -0.0012(16) -0.0021(17) -0.0038(17)
C67 0.047(3) 0.029(3) 0.020(3) -0.0087(19) -0.007(2) 0.0039(17)
C68 0.086(5) 0.028(3) 0.027(3) 0.007(3) -0.010(3) -0.003(2)
C69 0.131(7) 0.032(3) 0.030(4) -0.002(4) -0.014(4) -0.002(3)
C70 0.133(7) 0.051(4) 0.032(4) -0.035(4) -0.040(4) 0.005(3)
C71 0.073(5) 0.076(5) 0.045(4) -0.031(4) -0.035(4) 0.020(4)
C72 0.051(4) 0.060(4) 0.033(3) -0.016(3) -0.015(3) 0.010(3)
C73 0.028(3) 0.030(3) 0.020(3) 0.0019(16) 0.0028(17) -0.0035(16)
C74 0.028(3) 0.042(3) 0.026(3) -0.0010(19) -0.0015(18) -0.010(2)
C75 0.034(3) 0.046(3) 0.050(4) 0.007(3) -0.007(3) -0.015(3)
C76 0.027(3) 0.060(4) 0.069(5) -0.000(3) 0.007(3) -0.021(3)
C77 0.045(3) 0.060(4) 0.060(4) -0.010(3) 0.024(3) -0.012(3)
C78 0.040(3) 0.044(3) 0.041(3) -0.001(3) 0.011(3) -0.001(3)
C79 0.0184(19) 0.027(2) 0.028(3) -0.0009(16) -0.0019(16) 0.0037(17)
C80 0.0213(19) 0.024(2) 0.034(3) 0.0010(16) -0.0040(17) -0.0019(17)
C81 0.021(2) 0.033(3) 0.042(3) -0.0005(17) -0.0017(18) -0.009(2)
C82 0.025(3) 0.023(3) 0.067(4) -0.0022(17) 0.000(3) -0.009(3)
C83 0.030(3) 0.027(3) 0.058(4) 0.0011(18) 0.003(3) 0.013(2)
C84 0.027(3) 0.029(3) 0.035(3) 0.0003(17) -0.0024(18) 0.0039(19)
C85 0.069(5) 0.055(4) 0.076(5) 0.001(3) -0.004(4) -0.014(4)
C86 0.058(4) 0.035(3) 0.076(5) 0.006(3) 0.003(3) -0.011(3)
C87 0.059(4) 0.044(3) 0.048(4) 0.010(3) 0.011(3) -0.006(3)
C88 0.053(4) 0.039(3) 0.054(4) 0.000(3) -0.004(3) -0.002(3)
B1 0.025(3) 0.026(3) 0.020(3) -0.0001(18) -0.0029(18) 0.0018(18)

loop_
_atom_type_symbol
_atom_type_description
_atom_type_scat_dispersion_real
_atom_type_scat_dispersion_imag
_atom_type_scat_source
C C 0.0033 0.0016
;
International Tables for Crystallography
(1992, Vol. C, Tables 4.2.6.8 and 6.1.1.4)
;
H H 0.0000 0.0000
;
International Tables for Crystallography
(1992, Vol. C, Table 6.1.1.4)
;
B B 0.0013 0.0007
;
International Tables for Crystallography
(1992, Vol. C, Tables 4.2.6.8 and 6.1.1.4)
;
Cl Cl 0.1484 0.1585
;
International Tables for Crystallography
(1992, Vol. C, Tables 4.2.6.8 and 6.1.1.4)
;
Ir Ir -1.4442 7.9887
;
International Tables for Crystallography
(1992, Vol. C, Tables 4.2.6.8 and 6.1.1.4)
;
N N 0.0061 0.0033
;
International Tables for Crystallography
(1992, Vol. C, Tables 4.2.6.8 and 6.1.1.4)
;
P P 0.1023 0.0942
;
International Tables for Crystallography
(1992, Vol. C, Tables 4.2.6.8 and 6.1.1.4)
;
O O 0.0106 0.0060
;
International Tables for Crystallography
(1992, Vol. C, Tables 4.2.6.8 and 6.1.1.4)
;

loop_
_geom_angle_atom_site_label_1
_geom_angle_atom_site_label_2
_geom_angle_atom_site_label_3
_geom_angle
_geom_angle_publ_flag
Cl1 Ir1 P1 91.58(3) yes
Cl1 Ir1 P2 89.58(3) yes
Cl1 Ir1 N2 95.52(9) yes
Cl1 Ir1 N4 109.23(9) yes
Cl1 Ir1 C4 174.16(11) yes
P1 Ir1 P2 175.58(4) yes
P1 Ir1 N2 90.73(9) yes
P1 Ir1 N4 88.49(9) yes
P1 Ir1 C4 88.97(10) yes
P2 Ir1 N2 93.41(9) yes
P2 Ir1 N4 87.10(9) yes
P2 Ir1 C4 90.32(10) yes
N2 Ir1 N4 155.24(12) yes
N2 Ir1 C4 78.65(14) yes
N4 Ir1 C4 76.59(14) yes
Ir1 P1 C25 115.78(12) yes
Ir1 P1 C31 116.84(13) yes
Ir1 P1 C37 112.64(13) yes
C25 P1 C31 100.68(17) yes
C25 P1 C37 107.18(17) yes
C31 P1 C37 102.14(17) yes
Ir1 P2 C43 117.47(13) yes
Ir1 P2 C49 115.95(13) yes
Ir1 P2 C55 110.85(12) yes
C43 P2 C49 102.87(17) yes
C43 P2 C55 105.55(18) yes
C49 P2 C55 102.60(18) yes
C86 O1 C87 112.5(5) yes
C90 O2 C91 109.5(5) yes
N2 N1 C1 111.5(3) yes
Ir1 N2 N1 138.6(3) yes
Ir1 N2 C3 115.1(3) yes
N1 N2 C3 106.3(3) yes
N4 N3 C12 112.0(4) yes
Ir1 N4 N3 137.8(3) yes
Ir1 N4 C10 116.6(3) yes
N3 N4 C10 105.6(3) yes
N1 C1 C2 106.6(4) yes
N1 C1 C13 123.5(4) yes
C2 C1 C13 129.9(4) yes
C1 C2 C3 106.6(4) yes
N2 C3 C2 109.0(4) yes
N2 C3 C5 115.5(4) yes
C2 C3 C5 135.5(4) yes
Ir1 C4 C5 118.4(3) yes
Ir1 C4 C9 121.0(3) yes
C5 C4 C9 120.6(4) yes
C3 C5 C4 112.4(4) yes
C3 C5 C6 128.5(4) yes
C4 C5 C6 119.1(4) yes
C5 C6 C7 121.0(4) yes
C6 C7 C8 118.9(4) yes
C6 C7 C21 121.8(4) yes
C8 C7 C21 119.3(4) yes
C7 C8 C9 120.7(4) yes
C4 C9 C8 119.6(4) yes
C4 C9 C10 111.7(4) yes
C8 C9 C10 128.7(4) yes
N4 C10 C9 114.2(4) yes
N4 C10 C11 109.1(4) yes
C9 C10 C11 136.8(4) yes
C10 C11 C12 106.7(4) yes
N3 C12 C11 106.7(4) yes
N3 C12 C17 121.5(4) yes
C11 C12 C17 131.7(4) yes
C1 C13 C14 109.2(4) yes
C1 C13 C15 111.0(4) yes
C1 C13 C16 109.2(4) yes
C14 C13 C15 109.9(4) yes
C14 C13 C16 108.7(4) yes
C15 C13 C16 108.8(4) yes
C12 C17 C18 110.6(5) yes
C12 C17 C19 108.1(5) yes
C12 C17 C20 107.8(5) yes
C12 C17 C93 110.0(10) yes
C12 C17 C94 106.9(12) yes
C12 C17 C95 106.8(11) yes
C18 C17 C19 109.4(7) yes
C18 C17 C20 107.6(6) yes
C18 C17 C93 78.4(11) yes
C18 C17 C94 131.0(12) yes
C18 C17 C95 33.1(11) yes
C19 C17 C20 113.3(6) yes
C19 C17 C93 33.1(10) yes
C19 C17 C94 86.9(11) yes
C19 C17 C95 137.0(11) yes
C20 C17 C93 136.4(11) yes
C20 C17 C94 29.1(11) yes
C20 C17 C95 78.1(11) yes
C93 C17 C94 116.4(15) yes
C93 C17 C95 110.1(14) yes
C94 C17 C95 106.0(15) yes
C17 C18 C93 51.0(8) yes
C17 C18 C95 72.8(19) yes
C93 C18 C95 122(2) yes
C17 C19 C93 73.3(16) yes
C17 C20 C94 73(3) yes
C17 C20 C95 49.7(9) yes
C94 C20 C95 121(3) yes
C7 C21 C22 111.1(4) yes
C7 C21 C23 110.6(4) yes
C7 C21 C24 110.0(4) yes
C22 C21 C23 107.7(4) yes
C22 C21 C24 107.5(4) yes
C23 C21 C24 109.9(4) yes
P1 C25 C26 116.0(3) yes
P1 C25 C30 124.0(3) yes
C26 C25 C30 119.7(4) yes
C25 C26 C27 120.3(4) yes
C26 C27 C28 120.5(4) yes
C27 C28 C29 119.8(4) yes
C28 C29 C30 120.9(4) yes
C25 C30 C29 118.8(4) yes
P1 C31 C32 123.5(3) yes
P1 C31 C36 117.3(3) yes
C32 C31 C36 119.2(4) yes
C31 C32 C33 119.3(4) yes
C32 C33 C34 120.2(4) yes
C33 C34 C35 121.2(4) yes
C34 C35 C36 119.2(4) yes
C31 C36 C35 120.9(4) yes
P1 C37 C38 119.5(3) yes
P1 C37 C42 121.3(3) yes
C38 C37 C42 118.9(4) yes
C37 C38 C39 120.1(4) yes
C38 C39 C40 120.2(5) yes
C39 C40 C41 120.6(5) yes
C40 C41 C42 119.4(4) yes
C37 C42 C41 120.7(4) yes
P2 C43 C44 118.7(3) yes
P2 C43 C48 121.6(3) yes
C44 C43 C48 119.5(4) yes
C43 C44 C45 120.4(4) yes
C44 C45 C46 119.9(4) yes
C45 C46 C47 120.6(4) yes
C46 C47 C48 119.7(4) yes
C43 C48 C47 119.8(4) yes
P2 C49 C50 122.6(3) yes
P2 C49 C54 119.7(3) yes
C50 C49 C54 117.7(4) yes
C49 C50 C51 121.0(4) yes
C50 C51 C52 119.4(4) yes
C51 C52 C53 120.3(5) yes
C52 C53 C54 120.1(5) yes
C49 C54 C53 121.4(5) yes
P2 C55 C56 120.1(3) yes
P2 C55 C60 120.3(3) yes
C56 C55 C60 119.2(4) yes
C55 C56 C57 120.1(4) yes
C56 C57 C58 120.2(4) yes
C57 C58 C59 120.2(4) yes
C58 C59 C60 120.0(4) yes
C55 C60 C59 120.2(4) yes
C62 C61 C66 114.8(4) yes
C62 C61 B1 121.6(4) yes
C66 C61 B1 123.4(4) yes
C61 C62 C63 122.6(4) yes
C62 C63 C64 120.6(4) yes
C63 C64 C65 118.6(4) yes
C64 C65 C66 119.9(4) yes
C61 C66 C65 123.4(4) yes
C68 C67 C72 116.4(5) yes
C68 C67 B1 124.6(5) yes
C72 C67 B1 118.9(4) yes
C67 C68 C69 122.1(6) yes
C68 C69 C70 119.7(6) yes
C69 C70 C71 120.2(7) yes
C70 C71 C72 120.6(7) yes
C67 C72 C71 121.0(5) yes
C74 C73 C78 114.6(4) yes
C74 C73 B1 125.8(4) yes
C78 C73 B1 119.1(4) yes
C73 C74 C75 123.5(5) yes
C74 C75 C76 120.2(5) yes
C75 C76 C77 118.3(5) yes
C76 C77 C78 120.5(6) yes
C73 C78 C77 122.8(5) yes
C80 C79 C84 115.2(4) yes
C80 C79 B1 119.7(4) yes
C84 C79 B1 124.5(4) yes
C79 C80 C81 123.1(4) yes
C80 C81 C82 120.2(5) yes
C81 C82 C83 119.0(5) yes
C82 C83 C84 120.7(5) yes
C79 C84 C83 121.8(5) yes
O1 C86 C85 107.3(5) yes
O1 C87 C88 107.5(5) yes
O2 C90 C89 109.4(5) yes
O2 C91 C92 109.4(5) yes
C17 C93 C18 50.6(8) yes
C17 C93 C19 73.6(17) yes
C18 C93 C19 121(2) yes
C17 C94 C20 77(3) yes
C17 C95 C18 74.1(18) yes
C17 C95 C20 52.2(9) yes
C18 C95 C20 121(3) yes
C61 B1 C67 105.2(4) yes
C61 B1 C73 111.7(4) yes
C61 B1 C79 112.4(4) yes
C67 B1 C73 112.0(4) yes
C67 B1 C79 112.6(4) yes
C73 B1 C79 103.2(4) yes
N2 N1 H1 124.036 no
C1 N1 H1 124.492 no
N4 N3 H2 123.903 no
C12 N3 H2 124.061 no
C1 C2 H3 126.485 no
C3 C2 H3 126.880 no
C5 C6 H4 119.409 no
C7 C6 H4 119.607 no
C7 C8 H5 119.682 no
C9 C8 H5 119.632 no
C10 C11 H6 126.692 no
C12 C11 H6 126.623 no
C13 C14 H7 109.925 no
C13 C14 H8 109.004 no
C13 C14 H9 109.574 no
H7 C14 H8 109.442 no
H7 C14 H9 109.442 no
H8 C14 H9 109.440 no
C13 C15 H10 108.807 no
C13 C15 H11 110.314 no
C13 C15 H12 109.381 no
H10 C15 H11 109.441 no
H10 C15 H12 109.441 no
H11 C15 H12 109.440 no
C13 C16 H13 109.663 no
C13 C16 H14 109.625 no
C13 C16 H15 109.214 no
H13 C16 H14 109.442 no
H13 C16 H15 109.437 no
H14 C16 H15 109.446 no
C21 C22 H16 109.411 no
C21 C22 H17 109.405 no
C21 C22 H18 109.659 no
H16 C22 H17 109.452 no
H16 C22 H18 109.446 no
H17 C22 H18 109.455 no
C21 C23 H19 109.137 no
C21 C23 H20 109.415 no
C21 C23 H21 109.937 no
H19 C23 H20 109.449 no
H19 C23 H21 109.449 no
H20 C23 H21 109.438 no
C21 C24 H22 109.640 no
C21 C24 H23 109.529 no
C21 C24 H24 109.334 no
H22 C24 H23 109.445 no
H22 C24 H24 109.439 no
H23 C24 H24 109.441 no
C25 C26 H25 119.614 no
C27 C26 H25 120.089 no
C26 C27 H26 119.757 no
C28 C27 H26 119.740 no
C27 C28 H27 120.267 no
C29 C28 H27 119.979 no
C28 C29 H28 119.754 no
C30 C29 H28 119.376 no
C25 C30 H29 120.496 no
C29 C30 H29 120.658 no
C31 C32 H30 120.191 no
C33 C32 H30 120.545 no
C32 C33 H31 119.614 no
C34 C33 H31 120.187 no
C33 C34 H32 119.318 no
C35 C34 H32 119.445 no
C34 C35 H33 120.731 no
C36 C35 H33 120.049 no
C31 C36 H34 119.126 no
C35 C36 H34 119.958 no
C37 C38 H35 119.873 no
C39 C38 H35 120.018 no
C38 C39 H36 120.012 no
C40 C39 H36 119.823 no
C39 C40 H37 119.557 no
C41 C40 H37 119.793 no
C40 C41 H38 120.140 no
C42 C41 H38 120.445 no
C37 C42 H39 119.433 no
C41 C42 H39 119.893 no
C43 C44 H40 119.440 no
C45 C44 H40 120.194 no
C44 C45 H41 120.094 no
C46 C45 H41 119.990 no
C45 C46 H42 120.069 no
C47 C46 H42 119.308 no
C46 C47 H43 120.353 no
C48 C47 H43 119.948 no
C43 C48 H44 119.843 no
C47 C48 H44 120.320 no
C49 C50 H45 119.571 no
C51 C50 H45 119.461 no
C50 C51 H46 120.176 no
C52 C51 H46 120.413 no
C51 C52 H47 119.305 no
C53 C52 H47 120.366 no
C52 C53 H48 119.830 no
C54 C53 H48 120.072 no
C49 C54 H49 118.837 no
C53 C54 H49 119.740 no
C55 C56 H50 119.478 no
C57 C56 H50 120.381 no
C56 C57 H51 119.907 no
C58 C57 H51 119.913 no
C57 C58 H52 119.876 no
C59 C58 H52 119.928 no
C58 C59 H53 120.136 no
C60 C59 H53 119.849 no
C55 C60 H54 119.477 no
C59 C60 H54 120.291 no
C61 C62 H55 118.542 no
C63 C62 H55 118.861 no
C62 C63 H56 119.711 no
C64 C63 H56 119.730 no
C63 C64 H57 120.812 no
C65 C64 H57 120.581 no
C64 C65 H58 120.184 no
C66 C65 H58 119.879 no
C61 C66 H59 118.091 no
C65 C66 H59 118.518 no
C67 C68 H60 118.591 no
C69 C68 H60 119.343 no
C68 C69 H61 120.338 no
C70 C69 H61 119.946 no
C69 C70 H62 119.502 no
C71 C70 H62 120.293 no
C70 C71 H63 120.240 no
C72 C71 H63 119.100 no
C67 C72 H64 118.287 no
C71 C72 H64 120.734 no
C73 C74 H65 118.301 no
C75 C74 H65 118.183 no
C74 C75 H66 119.846 no
C76 C75 H66 119.913 no
C75 C76 H67 120.860 no
C77 C76 H67 120.817 no
C76 C77 H68 119.517 no
C78 C77 H68 120.003 no
C73 C78 H69 118.736 no
C77 C78 H69 118.456 no
C79 C80 H70 118.135 no
C81 C80 H70 118.777 no
C80 C81 H71 119.931 no
C82 C81 H71 119.898 no
C81 C82 H72 120.694 no
C83 C82 H72 120.300 no
C82 C83 H73 119.441 no
C84 C83 H73 119.891 no
C79 C84 H74 119.057 no
C83 C84 H74 119.118 no
C86 C85 H75 109.696 no
C86 C85 H76 109.137 no
C86 C85 H77 109.664 no
H75 C85 H76 109.436 no
H75 C85 H77 109.440 no
H76 C85 H77 109.454 no
O1 C86 H78 107.003 no
O1 C86 H79 106.597 no
C85 C86 H78 112.978 no
C85 C86 H79 113.552 no
H78 C86 H79 108.975 no
O1 C87 H80 107.693 no
O1 C87 H81 107.508 no
C88 C87 H80 112.324 no
C88 C87 H81 112.311 no
H80 C87 H81 109.251 no
C87 C88 H82 109.473 no
C87 C88 H83 109.570 no
C87 C88 H84 109.468 no
H82 C88 H83 109.433 no
H82 C88 H84 109.432 no
H83 C88 H84 109.451 no

loop_
_geom_bond_atom_site_label_1
_geom_bond_atom_site_label_2
_geom_bond_distance
_geom_bond_publ_flag
Ir1 Cl1 2.5320(10) yes
Ir1 P1 2.3672(10) yes
Ir1 P2 2.3751(11) yes
Ir1 N2 2.079(3) yes
Ir1 N4 2.083(3) yes
Ir1 C4 1.976(4) yes
P1 C25 1.840(4) yes
P1 C31 1.827(4) yes
P1 C37 1.819(4) yes
P2 C43 1.830(4) yes
P2 C49 1.831(4) yes
P2 C55 1.821(4) yes
O1 C86 1.424(7) yes
O1 C87 1.448(7) yes
O2 C90 1.418(9) yes
O2 C91 1.298(7) yes
N1 N2 1.352(5) yes
N1 C1 1.364(5) yes
N2 C3 1.355(5) yes
N3 N4 1.363(5) yes
N3 C12 1.347(5) yes
N4 C10 1.369(5) yes
C1 C2 1.373(6) yes
C1 C13 1.502(6) yes
C2 C3 1.411(6) yes
C3 C5 1.451(6) yes
C4 C5 1.404(6) yes
C4 C9 1.390(6) yes
C5 C6 1.400(6) yes
C6 C7 1.390(6) yes
C7 C8 1.410(6) yes
C7 C21 1.536(6) yes
C8 C9 1.392(6) yes
C9 C10 1.444(6) yes
C10 C11 1.402(6) yes
C11 C12 1.385(7) yes
C12 C17 1.507(7) yes
C13 C14 1.528(7) yes
C13 C15 1.530(7) yes
C13 C16 1.533(6) yes
C17 C18 1.543(9) yes
C17 C19 1.554(11) yes
C17 C20 1.588(11) yes
C17 C93 1.55(3) yes
C17 C94 1.56(3) yes
C17 C95 1.53(3) yes
C18 C93 1.96(3) yes
C18 C95 0.88(3) yes
C19 C93 0.88(3) yes
C20 C94 0.79(3) yes
C20 C95 1.97(3) yes
C21 C22 1.548(7) yes
C21 C23 1.528(6) yes
C21 C24 1.514(7) yes
C25 C26 1.386(6) yes
C25 C30 1.404(5) yes
C26 C27 1.385(6) yes
C27 C28 1.373(6) yes
C28 C29 1.385(6) yes
C29 C30 1.393(6) yes
C31 C32 1.389(6) yes
C31 C36 1.395(6) yes
C32 C33 1.407(6) yes
C33 C34 1.355(6) yes
C34 C35 1.383(6) yes
C35 C36 1.376(6) yes
C37 C38 1.403(6) yes
C37 C42 1.397(6) yes
C38 C39 1.388(6) yes
C39 C40 1.369(7) yes
C40 C41 1.401(7) yes
C41 C42 1.378(6) yes
C43 C44 1.394(6) yes
C43 C48 1.387(6) yes
C44 C45 1.381(6) yes
C45 C46 1.381(6) yes
C46 C47 1.377(7) yes
C47 C48 1.402(7) yes
C49 C50 1.391(6) yes
C49 C54 1.394(6) yes
C50 C51 1.394(6) yes
C51 C52 1.390(7) yes
C52 C53 1.362(7) yes
C53 C54 1.382(7) yes
C55 C56 1.389(6) yes
C55 C60 1.402(6) yes
C56 C57 1.391(6) yes
C57 C58 1.387(7) yes
C58 C59 1.380(7) yes
C59 C60 1.389(6) yes
C61 C62 1.406(6) yes
C61 C66 1.396(6) yes
C61 B1 1.644(6) yes
C62 C63 1.382(6) yes
C63 C64 1.387(6) yes
C64 C65 1.384(6) yes
C65 C66 1.386(6) yes
C67 C68 1.391(7) yes
C67 C72 1.414(8) yes
C67 B1 1.644(7) yes
C68 C69 1.411(8) yes
C69 C70 1.360(12) yes
C70 C71 1.376(10) yes
C71 C72 1.395(9) yes
C73 C74 1.368(6) yes
C73 C78 1.405(7) yes
C73 B1 1.664(7) yes
C74 C75 1.399(7) yes
C75 C76 1.367(8) yes
C76 C77 1.378(9) yes
C77 C78 1.384(8) yes
C79 C80 1.392(6) yes
C79 C84 1.412(6) yes
C79 B1 1.635(6) yes
C80 C81 1.386(6) yes
C81 C82 1.369(7) yes
C82 C83 1.383(8) yes
C83 C84 1.384(6) yes
C85 C86 1.518(9) yes
C87 C88 1.497(8) yes
C89 C90 1.521(9) yes
C91 C92 1.621(10) yes
N1 H1 0.930 no
N3 H2 0.930 no
C2 H3 0.930 no
C6 H4 0.930 no
C8 H5 0.930 no
C11 H6 0.930 no
C14 H7 0.960 no
C14 H8 0.960 no
C14 H9 0.960 no
C15 H10 0.960 no
C15 H11 0.960 no
C15 H12 0.960 no
C16 H13 0.960 no
C16 H14 0.960 no
C16 H15 0.960 no
C22 H16 0.960 no
C22 H17 0.960 no
C22 H18 0.960 no
C23 H19 0.960 no
C23 H20 0.960 no
C23 H21 0.960 no
C24 H22 0.960 no
C24 H23 0.960 no
C24 H24 0.960 no
C26 H25 0.930 no
C27 H26 0.930 no
C28 H27 0.930 no
C29 H28 0.930 no
C30 H29 0.930 no
C32 H30 0.930 no
C33 H31 0.930 no
C34 H32 0.930 no
C35 H33 0.930 no
C36 H34 0.930 no
C38 H35 0.930 no
C39 H36 0.930 no
C40 H37 0.930 no
C41 H38 0.930 no
C42 H39 0.930 no
C44 H40 0.930 no
C45 H41 0.930 no
C46 H42 0.930 no
C47 H43 0.930 no
C48 H44 0.930 no
C50 H45 0.930 no
C51 H46 0.930 no
C52 H47 0.930 no
C53 H48 0.930 no
C54 H49 0.930 no
C56 H50 0.930 no
C57 H51 0.930 no
C58 H52 0.930 no
C59 H53 0.930 no
C60 H54 0.930 no
C62 H55 0.930 no
C63 H56 0.930 no
C64 H57 0.930 no
C65 H58 0.930 no
C66 H59 0.930 no
C68 H60 0.930 no
C69 H61 0.930 no
C70 H62 0.930 no
C71 H63 0.930 no
C72 H64 0.930 no
C74 H65 0.930 no
C75 H66 0.930 no
C76 H67 0.930 no
C77 H68 0.930 no
C78 H69 0.930 no
C80 H70 0.930 no
C81 H71 0.930 no
C82 H72 0.930 no
C83 H73 0.930 no
C84 H74 0.930 no
C85 H75 0.960 no
C85 H76 0.960 no
C85 H77 0.960 no
C86 H78 0.970 no
C86 H79 0.970 no
C87 H80 0.970 no
C87 H81 0.970 no
C88 H82 0.960 no
C88 H83 0.960 no
C88 H84 0.960 no

loop_
_geom_contact_atom_site_label_1
_geom_contact_atom_site_label_2
_geom_contact_distance
_geom_contact_publ_flag
_geom_contact_site_symmetry_2
Cl1 C26 3.508(4) no .
Cl1 C32 3.415(4) no .
Cl1 C50 3.318(4) no .
N1 C5 3.517(5) no .
N1 C14 3.136(6) no .
N1 C15 3.027(6) no .
N1 C25 3.576(5) no .
N1 C26 3.140(5) no .
N1 C44 3.208(5) no .
N2 C25 3.335(5) no .
N2 C26 3.348(5) no .
N2 C43 3.461(5) no .
N2 C44 3.338(5) no .
N3 C9 3.510(5) no .
N3 C18 2.820(9) no .
N3 C19 3.336(10) no .
N3 C32 3.369(5) no .
N3 C50 3.190(5) no .
N3 C93 3.06(3) no .
N3 C95 2.96(3) no .
N4 C32 3.538(5) no .
N4 C37 3.543(5) no .
N4 C38 3.534(5) no .
N4 C49 3.588(5) no .
N4 C50 3.458(5) no .
N4 C55 3.464(5) no .
N4 C60 3.489(5) no .
C2 C6 3.330(6) no .
C2 C14 3.529(7) no .
C2 C16 2.923(7) no .
C4 C7 2.798(6) no .
C4 C37 3.101(5) no .
C4 C42 3.284(5) no .
C4 C55 3.103(5) no .
C4 C56 3.214(5) no .
C5 C8 2.793(6) no .
C5 C42 3.307(6) no .
C5 C56 3.318(5) no .
C6 C9 2.793(6) no .
C6 C22 2.839(6) no .
C6 C23 3.600(7) no .
C6 C24 3.581(7) no .
C6 C42 3.554(6) no .
C8 C11 3.339(6) no .
C8 C23 3.080(7) no .
C8 C24 3.056(7) no .
C9 C37 3.234(5) no .
C9 C38 3.414(6) no .
C9 C42 3.500(6) no .
C9 C55 3.251(5) no .
C9 C56 3.450(5) no .
C9 C60 3.466(6) no .
C10 C37 3.492(6) no .
C10 C38 3.266(6) no .
C10 C55 3.428(6) no .
C10 C60 3.234(6) no .
C11 C19 3.336(11) no .
C11 C20 3.099(10) no .
C11 C60 3.591(6) no .
C11 C94 2.93(3) no .
C14 C27 3.547(7) no .
C25 C28 2.781(6) no .
C25 C36 3.180(6) no .
C25 C42 3.326(6) no .
C26 C29 2.763(6) no .
C26 C31 3.427(5) no .
C27 C30 2.781(6) no .
C30 C36 3.556(6) no .
C30 C37 3.229(6) no .
C30 C42 3.187(6) no .
C31 C34 2.767(6) no .
C31 C38 3.090(6) no .
C32 C35 2.779(6) no .
C33 C36 2.757(6) no .
C36 C37 3.211(6) no .
C36 C38 3.320(6) no .
C37 C40 2.779(6) no .
C38 C41 2.780(6) no .
C39 C42 2.775(7) no .
C43 C46 2.774(6) no .
C43 C54 3.284(6) no .
C43 C56 3.270(6) no .
C44 C47 2.772(6) no .
C45 C48 2.776(6) no .
C48 C54 3.512(7) no .
C48 C55 3.147(6) no .
C48 C56 3.175(6) no .
C49 C52 2.793(6) no .
C49 C60 3.096(6) no .
C50 C53 2.763(6) no .
C51 C54 2.758(7) no .
C54 C55 3.256(6) no .
C54 C60 3.297(6) no .
C55 C58 2.785(6) no .
C56 C59 2.780(6) no .
C57 C60 2.772(6) no .
C61 C64 2.845(6) no .
C61 C72 3.206(7) no .
C61 C74 3.110(6) no .
C61 C80 3.212(6) no .
C62 C65 2.753(6) no .
C62 C67 3.272(6) no .
C62 C73 3.224(6) no .
C62 C74 3.171(6) no .
C63 C66 2.740(6) no .
C66 C67 3.579(7) no .
C66 C79 3.089(6) no .
C66 C80 3.253(6) no .
C67 C70 2.824(9) no .
C67 C78 3.283(7) no .
C67 C84 3.109(6) no .
C68 C71 2.752(10) no .
C68 C73 3.103(7) no .
C68 C78 3.340(8) no .
C69 C72 2.771(9) no .
C72 C79 3.209(7) no .
C72 C84 3.237(7) no .
C73 C76 2.843(7) no .
C73 C80 3.138(6) no .
C73 C84 3.580(6) no .
C74 C77 2.725(8) no .
C75 C78 2.728(7) no .
C78 C79 3.086(7) no .
C79 C82 2.835(6) no .
C80 C83 2.737(7) no .
C81 C84 2.753(7) no .
C89 C91 3.550(10) no .
O1 C11 3.431(6) no .
C11 O1 3.431(6) no .
C14 C51 3.517(7) no 3_755
C15 C33 3.546(7) no 3_755
C18 C77 3.324(11) no 3_765
C19 C94 3.58(3) no 3_765
C26 C44 3.552(6) no 3_755
C27 C44 3.467(6) no 3_755
C28 C36 3.599(6) no 3_655
C33 C15 3.546(7) no 3_755
C36 C28 3.599(6) no 3_655
C44 C26 3.552(6) no 3_755
C44 C27 3.467(6) no 3_755
C51 C14 3.517(7) no 3_755
C52 C69 3.403(8) no 3_765
C57 C80 3.594(6) no 2_745
C57 C81 3.482(6) no 2_745
C58 C81 3.385(6) no 2_745
C69 C52 3.403(8) no 3_765
C77 C18 3.324(11) no 3_765
C80 C57 3.594(6) no 2_755
C81 C57 3.482(6) no 2_755
C81 C58 3.385(6) no 2_755
C94 C19 3.58(3) no 3_765
C94 C94 3.38(4) no 3_765
Ir1 H1 3.4846 no .
Ir1 H2 3.4823 no .
Ir1 H25 3.3512 no .
Ir1 H30 3.2523 no .
Ir1 H40 3.3811 no .
Ir1 H45 3.1933 no .
Cl1 H1 3.2941 no .
Cl1 H25 2.6243 no .
Cl1 H30 2.7782 no .
Cl1 H40 2.7825 no .
Cl1 H45 2.6317 no .
P1 H25 2.7851 no .
P1 H29 2.9963 no .
P1 H30 2.9537 no .
P1 H34 2.8055 no .
P1 H35 2.8691 no .
P1 H39 2.8966 no .
P2 H40 2.8434 no .
P2 H44 2.9094 no .
P2 H45 2.9291 no .
P2 H49 2.8568 no .
P2 H50 2.8663 no .
P2 H54 2.8849 no .
O1 H75 2.5630 no .
O1 H76 2.5540 no .
O1 H77 3.2016 no .
O1 H82 2.5589 no .
O1 H83 3.2106 no .
O1 H84 2.5603 no .
N1 H3 3.0960 no .
N1 H7 2.8829 no .
N1 H9 3.4038 no .
N1 H10 3.2208 no .
N1 H12 2.7570 no .
N1 H25 2.9119 no .
N1 H40 2.7922 no .
N2 H3 3.1481 no .
N2 H25 3.0964 no .
N2 H40 2.9701 no .
N3 H6 3.0923 no .
N3 H30 2.7689 no .
N3 H35 3.4934 no .
N3 H45 2.7021 no .
N3 H54 3.3959 no .
N4 H6 3.1533 no .
N4 H30 2.9821 no .
N4 H35 3.2393 no .
N4 H45 2.9549 no .
N4 H54 3.2563 no .
C1 H7 2.6617 no .
C1 H8 3.2954 no .
C1 H9 2.6519 no .
C1 H10 2.6755 no .
C1 H11 3.3257 no .
C1 H12 2.6818 no .
C1 H13 2.6553 no .
C1 H14 3.3038 no .
C1 H15 2.6569 no .
C2 H1 3.0898 no .
C2 H4 3.1324 no .
C2 H9 3.3976 no .
C2 H13 2.7647 no .
C2 H15 2.8827 no .
C3 H1 3.0608 no .
C3 H4 2.7789 no .
C3 H39 3.3138 no .
C3 H50 3.3441 no .
C4 H4 3.2552 no .
C4 H5 3.2417 no .
C4 H39 3.2928 no .
C4 H50 3.2219 no .
C5 H3 3.0167 no .
C5 H39 2.9922 no .
C5 H50 3.0026 no .
C6 H3 3.3076 no .
C6 H5 3.2502 no .
C6 H16 2.7450 no .
C6 H17 2.7262 no .
C6 H20 3.5075 no .
C6 H23 3.4843 no .
C6 H39 3.3163 no .
C6 H50 3.3893 no .
C7 H16 2.7335 no .
C7 H17 2.7206 no .
C7 H18 3.3680 no .
C7 H19 2.7035 no .
C7 H20 2.6886 no .
C7 H21 3.3491 no .
C7 H22 3.3302 no .
C7 H23 2.6662 no .
C7 H24 2.6846 no .
C8 H4 3.2528 no .
C8 H6 3.3278 no .
C8 H19 2.7919 no .
C8 H20 3.3205 no .
C8 H23 3.2926 no .
C8 H24 2.7659 no .
C9 H6 3.0201 no .
C10 H2 3.0699 no .
C10 H5 2.7727 no .
C10 H35 3.1803 no .
C10 H54 3.2232 no .
C11 H2 3.0873 no .
C11 H5 3.1531 no .
C11 H35 3.4475 no .
C11 H54 3.3694 no .
C12 H54 3.4736 no .
C13 H1 2.7626 no .
C13 H3 2.9170 no .
C14 H1 3.1571 no .
C14 H10 3.3266 no .
C14 H11 2.6883 no .
C14 H12 2.6900 no .
C14 H13 2.6643 no .
C14 H14 2.6704 no .
C14 H15 3.3192 no .
C14 H26 3.5206 no .
C15 H1 2.9038 no .
C15 H7 2.6985 no .
C15 H8 2.6652 no .
C15 H9 3.3324 no .
C15 H13 3.3249 no .
C15 H14 2.6628 no .
C15 H15 2.6699 no .
C15 H41 3.4104 no .
C16 H3 2.7316 no .
C16 H7 3.3252 no .
C16 H8 2.6601 no .
C16 H9 2.6593 no .
C16 H10 2.6602 no .
C16 H11 2.6756 no .
C16 H12 3.3236 no .
C17 H2 2.7059 no .
C17 H6 2.9681 no .
C18 H2 2.5182 no .
C19 H2 3.5095 no .
C19 H6 3.5310 no .
C20 H6 3.0246 no .
C21 H4 2.7047 no .
C21 H5 2.6754 no .
C22 H4 2.4453 no .
C22 H19 3.3196 no .
C22 H20 2.6743 no .
C22 H21 2.6373 no .
C22 H22 2.6197 no .
C22 H23 2.6570 no .
C22 H24 3.3090 no .
C23 H5 2.9173 no .
C23 H16 2.6591 no .
C23 H17 3.3180 no .
C23 H18 2.6569 no .
C23 H22 2.6680 no .
C23 H23 3.3215 no .
C23 H24 2.6725 no .
C23 H37 3.5714 no .
C23 H38 3.4480 no .
C24 H5 2.9102 no .
C24 H16 3.3034 no .
C24 H17 2.6536 no .
C24 H18 2.6378 no .
C24 H19 2.6723 no .
C24 H20 3.3180 no .
C24 H21 2.6768 no .
C24 H51 3.4588 no .
C24 H52 3.5733 no .
C25 H26 3.2401 no .
C25 H28 3.2472 no .
C25 H34 2.8942 no .
C25 H39 2.9826 no .
C26 H1 2.9234 no .
C26 H7 3.3569 no .
C26 H27 3.2345 no .
C26 H29 3.2540 no .
C27 H1 3.4336 no .
C27 H7 2.7607 no .
C27 H9 3.4959 no .
C27 H28 3.2228 no .
C28 H7 3.1860 no .
C28 H9 3.3681 no .
C28 H25 3.2316 no .
C28 H29 3.2558 no .
C29 H26 3.2246 no .
C30 H25 3.2514 no .
C30 H27 3.2529 no .
C30 H34 2.9204 no .
C30 H39 2.7745 no .
C31 H25 3.3787 no .
C31 H31 3.2495 no .
C31 H33 3.2485 no .
C31 H35 2.6857 no .
C32 H2 3.0037 no .
C32 H32 3.2320 no .
C32 H34 3.2367 no .
C32 H35 3.3231 no .
C33 H33 3.2230 no .
C34 H30 3.2318 no .
C34 H34 3.2211 no .
C35 H31 3.2238 no .
C36 H29 3.5489 no .
C36 H30 3.2441 no .
C36 H32 3.2173 no .
C36 H35 3.0063 no .
C37 H29 2.7981 no .
C37 H34 2.9383 no .
C37 H36 3.2575 no .
C37 H38 3.2525 no .
C38 H34 3.2183 no .
C38 H37 3.2264 no .
C38 H39 3.2506 no .
C39 H38 3.2417 no .
C40 H19 3.4678 no .
C40 H20 3.2256 no .
C40 H35 3.2264 no .
C40 H39 3.2409 no .
C41 H20 2.9792 no .
C41 H29 3.5380 no .
C41 H36 3.2444 no .
C42 H29 2.5741 no .
C42 H35 3.2524 no .
C42 H37 3.2372 no .
C43 H41 3.2467 no .
C43 H43 3.2514 no .
C43 H49 3.0071 no .
C43 H50 2.9196 no .
C44 H1 3.0388 no .
C44 H42 3.2308 no .
C44 H44 3.2426 no .
C45 H10 3.2711 no .
C45 H12 3.4269 no .
C45 H43 3.2354 no .
C46 H40 3.2316 no .
C46 H44 3.2430 no .
C47 H41 3.2329 no .
C48 H40 3.2390 no .
C48 H42 3.2406 no .
C48 H49 2.8878 no .
C48 H50 2.8250 no .
C49 H46 3.2598 no .
C49 H48 3.2573 no .
C49 H54 2.6620 no .
C50 H2 2.7723 no .
C50 H47 3.2405 no .
C50 H49 3.2224 no .
C50 H54 3.3427 no .
C51 H2 3.3990 no .
C51 H48 3.2269 no .
C52 H45 3.2408 no .
C52 H49 3.2141 no .
C53 H46 3.2263 no .
C54 H44 3.3692 no .
C54 H45 3.2272 no .
C54 H47 3.2208 no .
C54 H54 2.8926 no .
C55 H44 2.6936 no .
C55 H49 2.9965 no .
C55 H51 3.2465 no .
C55 H53 3.2581 no .
C56 H44 2.6434 no .
C56 H52 3.2452 no .
C56 H54 3.2450 no .
C57 H23 3.0230 no .
C57 H44 3.5999 no .
C57 H53 3.2383 no .
C58 H23 3.2782 no .
C58 H24 3.5068 no .
C58 H50 3.2479 no .
C58 H54 3.2383 no .
C59 H51 3.2359 no .
C60 H49 3.1781 no .
C60 H50 3.2469 no .
C60 H52 3.2373 no .
C61 H56 3.2760 no .
C61 H58 3.2772 no .
C61 H64 3.1028 no .
C61 H65 2.7125 no .
C61 H70 2.9138 no .
C62 H57 3.2464 no .
C62 H59 3.2060 no .
C62 H65 2.5732 no .
C63 H58 3.2269 no .
C63 H65 3.5182 no .
C64 H55 3.2353 no .
C64 H59 3.2275 no .
C65 H56 3.2242 no .
C66 H55 3.2067 no .
C66 H57 3.2401 no .
C66 H64 3.2510 no .
C66 H70 2.9364 no .
C67 H55 3.1886 no .
C67 H61 3.2848 no .
C67 H63 3.2758 no .
C67 H69 3.0506 no .
C67 H74 2.7294 no .
C68 H55 3.4164 no .
C68 H62 3.2372 no .
C68 H64 3.2226 no .
C68 H69 3.1265 no .
C69 H63 3.2106 no .
C70 H60 3.2288 no .
C70 H64 3.2471 no .
C71 H61 3.2111 no .
C72 H60 3.2279 no .
C72 H62 3.2471 no .
C72 H74 2.7071 no .
C73 H55 2.9612 no .
C73 H60 2.7045 no .
C73 H66 3.2622 no .
C73 H68 3.2791 no .
C73 H70 3.0567 no .
C74 H55 2.8445 no .
C74 H60 3.5927 no .
C74 H67 3.2439 no .
C74 H69 3.1781 no .
C74 H70 3.3444 no .
C75 H68 3.1975 no .
C76 H65 3.2228 no .
C76 H69 3.2244 no .
C77 H66 3.2014 no .
C78 H60 2.8291 no .
C78 H65 3.1812 no .
C78 H67 3.2399 no .
C79 H59 2.6913 no .
C79 H64 2.9275 no .
C79 H69 2.9313 no .
C79 H71 3.2716 no .
C79 H73 3.2778 no .
C80 H59 2.7641 no .
C80 H72 3.2324 no .
C80 H74 3.2143 no .
C81 H73 3.2096 no .
C82 H70 3.2183 no .
C82 H74 3.2360 no .
C83 H71 3.2144 no .
C84 H64 2.9438 no .
C84 H69 3.0893 no .
C84 H70 3.2120 no .
C84 H72 3.2434 no .
C86 H80 2.5999 no .
C86 H81 2.5223 no .
C87 H78 2.4445 no .
C87 H79 2.6462 no .
C93 H2 3.0036 no .
C94 H6 2.7553 no .
C95 H2 2.8421 no .
B1 H55 2.7752 no .
B1 H59 2.7949 no .
B1 H60 2.8224 no .
B1 H64 2.7220 no .
B1 H65 2.8349 no .
B1 H69 2.7385 no .
B1 H70 2.7132 no .
B1 H74 2.8442 no .
H1 H7 2.6704 no .
H1 H10 3.2219 no .
H1 H12 2.3553 no .
H1 H25 2.5267 no .
H1 H26 3.4359 no .
H1 H40 2.4494 no .
H1 H41 3.5196 no .
H2 H30 2.2972 no .
H2 H45 2.1849 no .
H2 H46 3.3434 no .
H3 H4 2.8562 no .
H3 H13 2.3828 no .
H3 H15 2.6049 no .
H4 H16 2.2234 no .
H4 H17 2.2148 no .
H4 H18 3.3912 no .
H5 H6 2.8890 no .
H5 H19 2.3773 no .
H5 H20 3.3248 no .
H5 H23 3.3207 no .
H5 H24 2.3688 no .
H7 H10 3.5700 no .
H7 H11 2.9757 no .
H7 H12 2.5322 no .
H7 H13 3.5434 no .
H7 H14 3.5506 no .
H7 H25 3.5991 no .
H7 H26 2.6220 no .
H7 H27 3.3342 no .
H8 H10 3.5363 no .
H8 H11 2.4947 no .
H8 H12 2.9482 no .
H8 H13 2.9332 no .
H8 H14 2.4844 no .
H8 H15 3.5363 no .
H9 H11 3.5594 no .
H9 H12 3.5686 no .
H9 H13 2.4769 no .
H9 H14 2.9354 no .
H9 H15 3.5350 no .
H9 H27 3.4844 no .
H10 H13 3.5391 no .
H10 H14 2.9276 no .
H10 H15 2.4811 no .
H10 H41 3.0157 no .
H11 H13 3.5521 no .
H11 H14 2.4901 no .
H11 H15 2.9494 no .
H12 H14 3.5418 no .
H12 H15 3.5445 no .
H12 H40 3.5771 no .
H12 H41 2.9146 no .
H16 H19 3.5469 no .
H16 H20 2.4926 no .
H16 H21 2.8996 no .
H16 H22 3.4979 no .
H16 H23 3.5346 no .
H17 H20 3.5481 no .
H17 H21 3.5198 no .
H17 H22 2.8966 no .
H17 H23 2.4820 no .
H17 H24 3.5412 no .
H18 H19 3.5270 no .
H18 H20 2.9529 no .
H18 H21 2.4507 no .
H18 H22 2.4253 no .
H18 H23 2.9261 no .
H18 H24 3.5126 no .
H19 H22 2.9440 no .
H19 H23 3.5484 no .
H19 H24 2.4971 no .
H19 H37 3.2150 no .
H20 H22 3.5418 no .
H20 H24 3.5453 no .
H20 H37 3.0258 no .
H20 H38 2.5675 no .
H21 H22 2.4969 no .
H21 H23 3.5517 no .
H21 H24 2.9522 no .
H23 H51 2.5858 no .
H23 H52 3.0381 no .
H24 H52 3.2052 no .
H25 H26 2.3131 no .
H26 H27 2.3028 no .
H27 H28 2.3114 no .
H28 H29 2.3233 no .
H29 H34 2.7837 no .
H29 H39 2.2947 no .
H30 H31 2.3388 no .
H30 H45 2.9838 no .
H31 H32 2.2779 no .
H32 H33 2.3151 no .
H33 H34 2.3064 no .
H34 H35 3.1594 no .
H35 H36 2.3183 no .
H36 H37 2.2900 no .
H37 H38 2.3297 no .
H38 H39 2.3130 no .
H40 H41 2.3150 no .
H41 H42 2.3123 no .
H42 H43 2.3025 no .
H43 H44 2.3362 no .
H44 H49 2.6101 no .
H44 H50 2.4929 no .
H45 H46 2.3188 no .
H46 H47 2.3161 no .
H47 H48 2.2952 no .
H48 H49 2.3098 no .
H49 H54 3.0185 no .
H50 H51 2.3248 no .
H51 H52 2.3141 no .
H52 H53 2.3111 no .
H53 H54 2.3209 no .
H55 H56 2.2922 no .
H55 H60 3.2728 no .
H55 H65 2.3816 no .
H56 H57 2.3247 no .
H57 H58 2.3253 no .
H58 H59 2.2935 no .
H59 H64 3.0436 no .
H59 H70 2.6307 no .
H60 H61 2.3368 no .
H60 H69 2.7910 no .
H61 H62 2.2825 no .
H62 H63 2.3139 no .
H63 H64 2.3224 no .
H64 H74 2.5767 no .
H65 H66 2.3012 no .
H65 H70 3.2697 no .
H66 H67 2.3080 no .
H67 H68 2.3125 no .
H68 H69 2.2918 no .
H69 H74 3.0490 no .
H70 H71 2.2979 no .
H71 H72 2.3077 no .
H72 H73 2.3096 no .
H73 H74 2.3002 no .
H75 H78 2.3833 no .
H75 H79 2.8605 no .
H76 H78 2.8509 no .
H76 H79 2.3834 no .
H77 H78 2.4077 no .
H77 H79 2.4135 no .
H78 H80 2.2901 no .
H78 H81 2.5922 no .
H79 H80 3.0254 no .
H79 H81 2.4197 no .
H80 H82 2.8325 no .
H80 H83 2.3747 no .
H80 H84 2.3546 no .
H81 H82 2.3545 no .
H81 H83 2.3746 no .
H81 H84 2.8324 no .
Cl1 H1 2.7324 no 3_755
Cl1 H7 3.5287 no 3_755
Cl1 H12 2.9025 no 3_755
Cl1 H25 3.3109 no 3_755
Cl1 H26 3.2067 no 3_755
Cl1 H40 3.3952 no 3_755
Cl1 H41 3.5999 no 3_755
O1 H5 3.1286 no .
O1 H6 2.5261 no .
O1 H60 3.5618 no .
O2 H53 2.8721 no 1_455
C2 H58 3.1058 no 2_645
C2 H66 3.1252 no 2_745
C3 H58 3.3279 no 2_645
C3 H66 3.5292 no 2_745
C5 H58 3.3985 no 2_645
C6 H58 3.1883 no 2_645
C6 H67 3.2575 no 2_745
C8 H82 3.5238 no .
C11 H76 3.1251 no .
C14 H46 3.0602 no 3_755
C14 H73 3.5480 no 1_545
C15 H22 3.2109 no 2_745
C15 H23 3.5934 no 2_745
C15 H30 3.4815 no 3_755
C15 H31 3.0118 no 3_755
C16 H23 3.4082 no 2_745
C16 H52 3.0101 no 2_745
C18 H68 2.9023 no 3_765
C18 H84 3.5163 no 3_765
C19 H75 3.5457 no 3_765
C20 H75 3.3752 no .
C20 H76 3.1045 no .
C20 H84 3.4973 no 3_765
C22 H31 3.1708 no 4_555
C22 H32 3.1060 no 4_555
C22 H59 3.4438 no 2_645
C22 H64 3.3429 no 2_645
C22 H67 3.2974 no 2_745
C23 H56 3.5723 no .
C23 H81 3.4946 no .
C24 H10 3.3573 no 2_755
C24 H11 3.4591 no 2_755
C24 H14 3.4701 no 2_755
C24 H15 3.3816 no 2_755
C24 H81 3.4162 no .
C26 H40 3.1935 no 3_755
C26 H41 3.3322 no 3_755
C27 H40 3.2574 no 3_755
C28 H33 3.1998 no 3_655
C28 H34 3.0346 no 3_655
C29 H34 3.5315 no 3_655
C31 H41 3.1577 no 3_755
C32 H12 3.2265 no 3_755
C32 H41 2.9448 no 3_755
C33 H10 3.4342 no 3_755
C33 H11 3.2915 no 3_755
C33 H12 3.3277 no 3_755
C33 H18 2.8929 no 4_554
C33 H41 3.0823 no 3_755
C33 H63 3.5189 no 3_665
C34 H18 2.8039 no 4_554
C34 H41 3.4095 no 3_755
C34 H42 3.3650 no 3_755
C34 H63 3.3355 no 3_665
C34 H64 3.3512 no 3_665
C34 H74 3.3061 no 3_665
C35 H27 2.9176 no 3_655
C35 H28 3.4253 no 3_655
C35 H42 3.5308 no 3_755
C35 H47 3.2944 no 1_455
C35 H63 3.5969 no 3_665
C35 H74 3.2163 no 3_665
C36 H27 2.8420 no 3_655
C36 H28 3.4197 no 3_655
C36 H41 3.4792 no 3_755
C36 H48 3.2840 no 1_455
C37 H48 3.3722 no 1_455
C38 H48 2.7964 no 1_455
C38 H62 3.5871 no 3_665
C39 H48 2.7804 no 1_455
C39 H62 3.3104 no 3_665
C39 H76 3.1791 no .
C39 H77 3.5731 no .
C39 H79 3.2784 no .
C40 H48 3.3192 no 1_455
C40 H49 3.4678 no 1_455
C40 H71 3.2730 no 2_645
C40 H79 3.3976 no .
C41 H49 3.5199 no 1_455
C41 H59 3.3479 no 2_645
C41 H70 3.5418 no 2_645
C41 H71 3.5391 no 2_645
C42 H58 3.2680 no 2_645
C43 H26 3.4669 no 3_755
C44 H25 3.2029 no 3_755
C44 H26 3.0378 no 3_755
C45 H25 3.3787 no 3_755
C45 H28 3.3193 no 1_655
C46 H28 2.9307 no 1_655
C47 H28 3.4876 no 1_655
C47 H65 3.0106 no 2_745
C48 H65 3.3176 no 2_745
C48 H70 3.3486 no 2_745
C49 H26 2.9428 no 3_755
C50 H7 3.2668 no 3_755
C50 H26 2.9093 no 3_755
C51 H7 3.0990 no 3_755
C51 H8 3.0605 no 3_755
C51 H26 3.3897 no 3_755
C51 H69 3.4212 no 3_765
C52 H27 3.3063 no 3_755
C52 H33 3.2021 no 1_655
C52 H61 3.5883 no 3_765
C53 H27 3.3499 no 3_755
C53 H34 3.1800 no 1_655
C54 H26 3.3976 no 3_755
C56 H70 3.5215 no 2_745
C57 H14 3.5274 no 2_755
C57 H70 3.4890 no 2_745
C57 H71 3.2957 no 2_745
C58 H14 3.2803 no 2_755
C58 H71 3.0120 no 2_745
C58 H82 3.1166 no .
C59 H71 3.2315 no 2_745
C59 H82 3.0307 no .
C61 H43 3.0255 no 2_755
C62 H43 2.9796 no 2_755
C63 H42 3.4532 no 2_755
C63 H43 2.9118 no 2_755
C63 H72 2.9680 no 2_645
C63 H73 3.3408 no 2_645
C64 H43 2.8893 no 2_755
C64 H72 3.2397 no 2_645
C64 H73 3.2253 no 2_645
C65 H3 3.4152 no 2_655
C65 H4 3.4849 no 2_655
C65 H38 3.4497 no 2_655
C65 H39 3.1292 no 2_655
C65 H43 2.9395 no 2_755
C66 H16 3.1580 no 2_655
C66 H38 3.0890 no 2_655
C66 H43 2.9754 no 2_755
C67 H47 3.2340 no 3_765
C68 H47 2.9792 no 3_765
C68 H78 2.8145 no .
C68 H80 3.3428 no .
C69 H47 2.8785 no 3_765
C69 H75 3.1974 no .
C69 H77 3.5603 no .
C69 H78 2.9587 no .
C70 H36 3.4494 no 3_665
C70 H47 2.9849 no 3_765
C70 H48 3.4679 no 3_765
C71 H47 3.1862 no 3_765
C72 H32 3.4627 no 3_665
C72 H47 3.3006 no 3_765
C73 H80 3.2647 no .
C74 H50 3.3000 no 2_755
C74 H80 3.0797 no .
C75 H50 2.9740 no 2_755
C75 H51 3.5178 no 2_755
C75 H80 3.3882 no .
C75 H83 3.2173 no .
C76 H4 3.3199 no 2_755
C76 H17 3.0499 no 2_755
C76 H50 3.4667 no 2_755
C76 H51 3.2343 no 2_755
C76 H83 3.5880 no .
C77 H17 3.3351 no 2_755
C77 H51 3.1117 no 2_755
C78 H46 3.4068 no 3_765
C78 H51 3.3215 no 2_755
C80 H20 3.3363 no 2_655
C80 H38 3.0210 no 2_655
C80 H44 3.4414 no 2_755
C80 H51 3.5149 no 2_755
C81 H20 3.1279 no 2_655
C81 H37 3.1340 no 2_655
C81 H38 3.2199 no 2_655
C81 H51 3.5906 no 2_755
C81 H52 3.4624 no 2_755
C82 H13 3.4778 no 1_565
C82 H20 3.2262 no 2_655
C82 H21 3.2512 no 2_655
C82 H56 2.9894 no 2_655
C82 H57 3.4761 no 2_655
C83 H8 3.5476 no 1_565
C83 H9 3.3013 no 1_565
C83 H20 3.5070 no 2_655
C83 H21 3.1602 no 2_655
C83 H32 3.4026 no 3_665
C83 H56 3.1774 no 2_655
C83 H57 3.2739 no 2_655
C84 H32 3.1858 no 3_665
C84 H33 3.3738 no 3_665
C85 H6 3.2788 no .
C85 H36 2.9114 no .
C85 H61 3.0623 no .
C85 H62 3.3945 no 3_665
C86 H6 3.3006 no .
C86 H36 3.3496 no .
C86 H60 3.4097 no .
C86 H61 3.3763 no .
C87 H5 3.2539 no .
C87 H6 3.5722 no .
C87 H19 3.5822 no .
C87 H24 3.2438 no .
C87 H55 3.3000 no .
C87 H60 3.4319 no .
C88 H5 3.4700 no .
C88 H6 3.5854 no .
C88 H24 3.1563 no .
C88 H52 3.5350 no .
C88 H53 3.4521 no .
C89 H3 3.4450 no 2_655
C89 H67 3.2319 no 1_455
C89 H83 3.4357 no 1_455
C89 H84 3.5259 no 1_455
C90 H72 3.5539 no 2_645
C91 H37 3.5024 no .
C91 H53 3.3407 no 1_455
C91 H77 3.3148 no .
C91 H79 3.5830 no .
C92 H36 3.4033 no .
C92 H37 3.5391 no .
C92 H53 3.2118 no 1_455
C92 H61 3.2102 no 3_665
C92 H75 3.2476 no 3_665
C92 H77 3.1261 no .
C93 H60 3.3777 no 3_765
C93 H84 3.5826 no 3_765
C94 H75 3.4634 no .
C94 H76 3.3114 no .
C94 H84 3.5363 no 3_765
C95 H63 3.3480 no 3_665
C95 H68 3.4913 no 3_765
C95 H84 3.5712 no 3_765
H1 Cl1 2.7324 no 3_755
H3 C65 3.4152 no 2_645
H3 C89 3.4450 no 2_645
H3 H57 3.3780 no 2_645
H3 H58 2.8066 no 2_645
H3 H66 2.9101 no 2_745
H3 H67 3.3918 no 2_745
H4 C65 3.4849 no 2_645
H4 C76 3.3199 no 2_745
H4 H58 2.8065 no 2_645
H4 H59 3.4257 no 2_645
H4 H67 2.6060 no 2_745
H5 O1 3.1286 no .
H5 C87 3.2539 no .
H5 C88 3.4700 no .
H5 H79 3.0746 no .
H5 H81 2.8046 no .
H5 H82 2.8223 no .
H6 O1 2.5261 no .
H6 C85 3.2788 no .
H6 C86 3.3006 no .
H6 C87 3.5722 no .
H6 C88 3.5854 no .
H6 H75 3.5395 no .
H6 H76 2.6270 no .
H6 H79 3.4397 no .
H6 H82 3.0719 no .
H7 Cl1 3.5287 no 3_755
H7 C50 3.2668 no 3_755
H7 C51 3.0990 no 3_755
H7 H45 3.1389 no 3_755
H7 H46 2.8642 no 3_755
H8 C51 3.0605 no 3_755
H8 C83 3.5476 no 1_545
H8 H46 2.4168 no 3_755
H8 H69 3.0268 no 1_545
H8 H73 3.4308 no 1_545
H8 H74 3.5113 no 1_545
H9 C83 3.3013 no 1_545
H9 H57 2.9421 no 2_645
H9 H73 2.8115 no 1_545
H10 C24 3.3573 no 2_745
H10 C33 3.4342 no 3_755
H10 H22 2.6081 no 2_745
H10 H23 3.3456 no 2_745
H10 H31 2.9593 no 3_755
H11 C24 3.4591 no 2_745
H11 C33 3.2915 no 3_755
H11 H22 2.9619 no 2_745
H11 H23 3.0582 no 2_745
H11 H30 3.3510 no 3_755
H11 H31 2.5776 no 3_755
H11 H68 3.1405 no 1_545
H12 Cl1 2.9025 no 3_755
H12 C32 3.2265 no 3_755
H12 C33 3.3277 no 3_755
H12 H30 2.8243 no 3_755
H12 H31 3.0012 no 3_755
H12 H45 3.4775 no 3_755
H13 C82 3.4778 no 1_545
H13 H52 3.0730 no 2_745
H13 H57 2.9950 no 2_645
H13 H72 3.2266 no 1_545
H13 H73 3.5066 no 1_545
H14 C24 3.4701 no 2_745
H14 C57 3.5274 no 2_745
H14 C58 3.2803 no 2_745
H14 H22 3.5023 no 2_745
H14 H23 2.8305 no 2_745
H14 H24 3.5718 no 2_745
H14 H51 3.0384 no 2_745
H14 H52 2.5371 no 2_745
H15 C24 3.3816 no 2_745
H15 H22 3.2197 no 2_745
H15 H23 3.1530 no 2_745
H15 H24 3.2040 no 2_745
H15 H52 2.9328 no 2_745
H15 H66 3.4444 no 2_745
H15 H83 3.0392 no 2_745
H16 C66 3.1580 no 2_645
H16 H32 3.3617 no 4_555
H16 H58 3.4977 no 2_645
H16 H59 2.5100 no 2_645
H16 H64 2.8106 no 2_645
H16 H67 3.4837 no 2_745
H17 C76 3.0499 no 2_745
H17 C77 3.3351 no 2_745
H17 H31 3.1634 no 4_555
H17 H67 2.3952 no 2_745
H17 H68 2.9575 no 2_745
H18 C33 2.8929 no 4_555
H18 C34 2.8039 no 4_555
H18 H31 2.3819 no 4_555
H18 H32 2.1852 no 4_555
H18 H64 3.0335 no 2_645
H19 C87 3.5822 no .
H19 H56 3.4039 no .
H19 H79 2.8922 no .
H19 H81 2.6751 no .
H20 C80 3.3363 no 2_645
H20 C81 3.1279 no 2_645
H20 C82 3.2262 no 2_645
H20 C83 3.5070 no 2_645
H20 H59 3.0133 no 2_645
H20 H71 3.4463 no 2_645
H21 C82 3.2512 no 2_645
H21 C83 3.1602 no 2_645
H21 H32 3.0123 no 4_555
H21 H56 2.9190 no .
H21 H72 3.4561 no 2_645
H21 H73 3.2898 no 2_645
H22 C15 3.2109 no 2_755
H22 H10 2.6081 no 2_755
H22 H11 2.9619 no 2_755
H22 H14 3.5023 no 2_755
H22 H15 3.2197 no 2_755
H22 H31 3.0898 no 4_555
H22 H32 3.5421 no 4_555
H23 C15 3.5934 no 2_755
H23 C16 3.4082 no 2_755
H23 H10 3.3456 no 2_755
H23 H11 3.0582 no 2_755
H23 H14 2.8305 no 2_755
H23 H15 3.1530 no 2_755
H23 H68 3.5104 no 2_745
H24 C87 3.2438 no .
H24 C88 3.1563 no .
H24 H14 3.5718 no 2_755
H24 H15 3.2040 no 2_755
H24 H81 2.5719 no .
H24 H82 2.7834 no .
H24 H83 3.0302 no .
H25 Cl1 3.3109 no 3_755
H25 C44 3.2029 no 3_755
H25 C45 3.3787 no 3_755
H25 H40 2.6685 no 3_755
H25 H41 3.0171 no 3_755
H26 Cl1 3.2067 no 3_755
H26 C43 3.4669 no 3_755
H26 C44 3.0378 no 3_755
H26 C49 2.9428 no 3_755
H26 C50 2.9093 no 3_755
H26 C51 3.3897 no 3_755
H26 C54 3.3976 no 3_755
H26 H40 2.7885 no 3_755
H26 H45 3.1302 no 3_755
H27 C35 2.9176 no 3_655
H27 C36 2.8420 no 3_655
H27 C52 3.3063 no 3_755
H27 C53 3.3499 no 3_755
H27 H33 2.4433 no 3_655
H27 H34 2.2749 no 3_655
H27 H47 3.5554 no 3_755
H28 C35 3.4253 no 3_655
H28 C36 3.4197 no 3_655
H28 C45 3.3193 no 1_455
H28 C46 2.9307 no 1_455
H28 C47 3.4876 no 1_455
H28 H33 3.2983 no 3_655
H28 H34 3.2596 no 3_655
H28 H41 3.4518 no 1_455
H28 H42 2.8166 no 1_455
H30 C15 3.4815 no 3_755
H30 H11 3.3510 no 3_755
H30 H12 2.8243 no 3_755
H30 H41 3.2733 no 3_755
H31 C15 3.0118 no 3_755
H31 C22 3.1708 no 4_554
H31 H10 2.9593 no 3_755
H31 H11 2.5776 no 3_755
H31 H12 3.0012 no 3_755
H31 H17 3.1634 no 4_554
H31 H18 2.3819 no 4_554
H31 H22 3.0898 no 4_554
H31 H41 3.4726 no 3_755
H32 C22 3.1060 no 4_554
H32 C72 3.4627 no 3_665
H32 C83 3.4026 no 3_665
H32 C84 3.1858 no 3_665
H32 H16 3.3617 no 4_554
H32 H18 2.1852 no 4_554
H32 H21 3.0123 no 4_554
H32 H22 3.5421 no 4_554
H32 H42 3.4166 no 3_755
H32 H63 3.5397 no 3_665
H32 H64 2.9193 no 3_665
H32 H73 3.1879 no 3_665
H32 H74 2.7903 no 3_665
H33 C28 3.1998 no 3_655
H33 C52 3.2021 no 1_455
H33 C84 3.3738 no 3_665
H33 H27 2.4433 no 3_655
H33 H28 3.2983 no 3_655
H33 H47 2.7591 no 1_455
H33 H73 3.1463 no 3_665
H33 H74 2.6183 no 3_665
H34 C28 3.0346 no 3_655
H34 C29 3.5315 no 3_655
H34 C53 3.1800 no 1_455
H34 H27 2.2749 no 3_655
H34 H28 3.2596 no 3_655
H34 H47 3.5813 no 1_455
H34 H48 2.8071 no 1_455
H35 H48 3.0085 no 1_455
H35 H62 3.1702 no 3_665
H35 H63 3.2672 no 3_665
H35 H76 3.5663 no .
H36 C70 3.4494 no 3_665
H36 C85 2.9114 no .
H36 C86 3.3496 no .
H36 C92 3.4033 no .
H36 H48 2.9711 no 1_455
H36 H62 2.6131 no 3_665
H36 H76 2.4742 no .
H36 H77 2.6931 no .
H36 H79 2.8805 no .
H37 C81 3.1340 no 2_645
H37 C91 3.5024 no .
H37 C92 3.5391 no .
H37 H71 2.5540 no 2_645
H37 H79 3.1085 no .
H38 C65 3.4497 no 2_645
H38 C66 3.0890 no 2_645
H38 C80 3.0210 no 2_645
H38 C81 3.2199 no 2_645
H38 H58 3.2268 no 2_645
H38 H59 2.5031 no 2_645
H38 H70 2.7252 no 2_645
H38 H71 3.0950 no 2_645
H39 C65 3.1292 no 2_645
H39 H58 2.4810 no 2_645
H39 H59 3.5519 no 2_645
H40 Cl1 3.3952 no 3_755
H40 C26 3.1935 no 3_755
H40 C27 3.2574 no 3_755
H40 H25 2.6685 no 3_755
H40 H26 2.7885 no 3_755
H41 Cl1 3.5999 no 3_755
H41 C26 3.3322 no 3_755
H41 C31 3.1577 no 3_755
H41 C32 2.9448 no 3_755
H41 C33 3.0823 no 3_755
H41 C34 3.4095 no 3_755
H41 C36 3.4792 no 3_755
H41 H25 3.0171 no 3_755
H41 H28 3.4518 no 1_655
H41 H30 3.2733 no 3_755
H41 H31 3.4726 no 3_755
H42 C34 3.3650 no 3_755
H42 C35 3.5308 no 3_755
H42 C63 3.4532 no 2_745
H42 H28 2.8166 no 1_655
H42 H32 3.4166 no 3_755
H42 H56 3.3571 no 2_745
H43 C61 3.0255 no 2_745
H43 C62 2.9796 no 2_745
H43 C63 2.9118 no 2_745
H43 C64 2.8893 no 2_745
H43 C65 2.9395 no 2_745
H43 C66 2.9754 no 2_745
H43 H55 3.5455 no 2_745
H43 H56 3.4248 no 2_745
H43 H57 3.3817 no 2_745
H43 H58 3.4920 no 2_745
H43 H59 3.5105 no 2_745
H43 H65 2.7875 no 2_745
H43 H70 3.2883 no 2_745
H44 C80 3.4414 no 2_745
H44 H65 3.2943 no 2_745
H44 H70 2.5640 no 2_745
H45 H7 3.1389 no 3_755
H45 H12 3.4775 no 3_755
H45 H26 3.1302 no 3_755
H46 C14 3.0602 no 3_755
H46 C78 3.4068 no 3_765
H46 H7 2.8642 no 3_755
H46 H8 2.4168 no 3_755
H46 H68 3.5516 no 3_765
H46 H69 2.5860 no 3_765
H47 C35 3.2944 no 1_655
H47 C67 3.2340 no 3_765
H47 C68 2.9792 no 3_765
H47 C69 2.8785 no 3_765
H47 C70 2.9849 no 3_765
H47 C71 3.1862 no 3_765
H47 C72 3.3006 no 3_765
H47 H27 3.5554 no 3_755
H47 H33 2.7591 no 1_655
H47 H34 3.5813 no 1_655
H47 H60 3.4366 no 3_765
H47 H61 3.2867 no 3_765
H47 H62 3.4674 no 3_765
H47 H69 3.5614 no 3_765
H47 H74 3.0065 no 3_765
H48 C36 3.2840 no 1_655
H48 C37 3.3722 no 1_655
H48 C38 2.7964 no 1_655
H48 C39 2.7804 no 1_655
H48 C40 3.3192 no 1_655
H48 C70 3.4679 no 3_765
H48 H34 2.8071 no 1_655
H48 H35 3.0085 no 1_655
H48 H36 2.9711 no 1_655
H48 H62 3.3203 no 3_765
H49 C40 3.4678 no 1_655
H49 C41 3.5199 no 1_655
H50 C74 3.3000 no 2_745
H50 C75 2.9740 no 2_745
H50 C76 3.4667 no 2_745
H50 H65 3.4543 no 2_745
H50 H66 2.9631 no 2_745
H50 H70 3.5964 no 2_745
H51 C75 3.5178 no 2_745
H51 C76 3.2343 no 2_745
H51 C77 3.1117 no 2_745
H51 C78 3.3215 no 2_745
H51 C80 3.5149 no 2_745
H51 C81 3.5906 no 2_745
H51 H14 3.0384 no 2_755
H51 H68 3.4286 no 2_745
H51 H70 3.5205 no 2_745
H52 C16 3.0101 no 2_755
H52 C81 3.4624 no 2_745
H52 C88 3.5350 no .
H52 H13 3.0730 no 2_755
H52 H14 2.5371 no 2_755
H52 H15 2.9328 no 2_755
H52 H71 3.2368 no 2_745
H52 H82 2.8673 no .
H52 H83 3.3524 no .
H53 O2 2.8721 no 1_655
H53 C88 3.4521 no .
H53 C91 3.3407 no 1_655
H53 C92 3.2118 no 1_655
H53 H71 3.5601 no 2_745
H53 H82 2.7247 no .
H53 H84 3.4263 no .
H55 C87 3.3000 no .
H55 H43 3.5455 no 2_755
H55 H78 2.9941 no .
H55 H80 2.7786 no .
H55 H81 2.9397 no .
H56 C23 3.5723 no .
H56 C82 2.9894 no 2_645
H56 C83 3.1774 no 2_645
H56 H19 3.4039 no .
H56 H21 2.9190 no .
H56 H42 3.3571 no 2_755
H56 H43 3.4248 no 2_755
H56 H72 2.4367 no 2_645
H56 H73 2.7857 no 2_645
H57 C82 3.4761 no 2_645
H57 C83 3.2739 no 2_645
H57 H3 3.3780 no 2_655
H57 H9 2.9421 no 2_655
H57 H13 2.9950 no 2_655
H57 H43 3.3817 no 2_755
H57 H72 2.9799 no 2_645
H57 H73 2.5618 no 2_645
H58 C2 3.1058 no 2_655
H58 C3 3.3279 no 2_655
H58 C5 3.3985 no 2_655
H58 C6 3.1883 no 2_655
H58 C42 3.2680 no 2_655
H58 H3 2.8066 no 2_655
H58 H4 2.8065 no 2_655
H58 H16 3.4977 no 2_655
H58 H38 3.2268 no 2_655
H58 H39 2.4810 no 2_655
H58 H43 3.4920 no 2_755
H59 C22 3.4438 no 2_655
H59 C41 3.3479 no 2_655
H59 H4 3.4257 no 2_655
H59 H16 2.5100 no 2_655
H59 H20 3.0133 no 2_655
H59 H38 2.5031 no 2_655
H59 H39 3.5519 no 2_655
H59 H43 3.5105 no 2_755
H60 O1 3.5618 no .
H60 C86 3.4097 no .
H60 C87 3.4319 no .
H60 C93 3.3777 no 3_765
H60 H47 3.4366 no 3_765
H60 H78 2.6067 no .
H60 H80 2.5824 no .
H61 C52 3.5883 no 3_765
H61 C85 3.0623 no .
H61 C86 3.3763 no .
H61 C92 3.2102 no 3_665
H61 H47 3.2867 no 3_765
H61 H75 2.4577 no .
H61 H77 3.0895 no .
H61 H78 2.8723 no .
H62 C38 3.5871 no 3_665
H62 C39 3.3104 no 3_665
H62 C85 3.3945 no 3_665
H62 H35 3.1702 no 3_665
H62 H36 2.6131 no 3_665
H62 H47 3.4674 no 3_765
H62 H48 3.3203 no 3_765
H62 H76 2.9869 no 3_665
H62 H77 2.9516 no 3_665
H63 C33 3.5189 no 3_665
H63 C34 3.3355 no 3_665
H63 C35 3.5969 no 3_665
H63 C95 3.3480 no 3_665
H63 H32 3.5397 no 3_665
H63 H35 3.2672 no 3_665
H64 C22 3.3429 no 2_655
H64 C34 3.3512 no 3_665
H64 H16 2.8106 no 2_655
H64 H18 3.0335 no 2_655
H64 H32 2.9193 no 3_665
H65 C47 3.0106 no 2_755
H65 C48 3.3176 no 2_755
H65 H43 2.7875 no 2_755
H65 H44 3.2943 no 2_755
H65 H50 3.4543 no 2_755
H65 H80 3.2948 no .
H66 C2 3.1252 no 2_755
H66 C3 3.5292 no 2_755
H66 H3 2.9101 no 2_755
H66 H15 3.4444 no 2_755
H66 H50 2.9631 no 2_755
H66 H83 3.0530 no .
H67 C6 3.2575 no 2_755
H67 C22 3.2974 no 2_755
H67 C89 3.2319 no 1_655
H67 H3 3.3918 no 2_755
H67 H4 2.6060 no 2_755
H67 H16 3.4837 no 2_755
H67 H17 2.3952 no 2_755
H68 C18 2.9023 no 3_765
H68 C95 3.4913 no 3_765
H68 H11 3.1405 no 1_565
H68 H17 2.9575 no 2_755
H68 H23 3.5104 no 2_755
H68 H46 3.5516 no 3_765
H68 H51 3.4286 no 2_755
H69 C51 3.4212 no 3_765
H69 H8 3.0268 no 1_565
H69 H46 2.5860 no 3_765
H69 H47 3.5614 no 3_765
H70 C41 3.5418 no 2_655
H70 C48 3.3486 no 2_755
H70 C56 3.5215 no 2_755
H70 C57 3.4890 no 2_755
H70 H38 2.7252 no 2_655
H70 H43 3.2883 no 2_755
H70 H44 2.5640 no 2_755
H70 H50 3.5964 no 2_755
H70 H51 3.5205 no 2_755
H71 C40 3.2730 no 2_655
H71 C41 3.5391 no 2_655
H71 C57 3.2957 no 2_755
H71 C58 3.0120 no 2_755
H71 C59 3.2315 no 2_755
H71 H20 3.4463 no 2_655
H71 H37 2.5540 no 2_655
H71 H38 3.0950 no 2_655
H71 H52 3.2368 no 2_755
H71 H53 3.5601 no 2_755
H72 C63 2.9680 no 2_655
H72 C64 3.2397 no 2_655
H72 C90 3.5539 no 2_655
H72 H13 3.2266 no 1_565
H72 H21 3.4561 no 2_655
H72 H56 2.4367 no 2_655
H72 H57 2.9799 no 2_655
H73 C14 3.5480 no 1_565
H73 C63 3.3408 no 2_655
H73 C64 3.2253 no 2_655
H73 H8 3.4308 no 1_565
H73 H9 2.8115 no 1_565
H73 H13 3.5066 no 1_565
H73 H21 3.2898 no 2_655
H73 H32 3.1879 no 3_665
H73 H33 3.1463 no 3_665
H73 H56 2.7857 no 2_655
H73 H57 2.5618 no 2_655
H74 C34 3.3061 no 3_665
H74 C35 3.2163 no 3_665
H74 H8 3.5113 no 1_565
H74 H32 2.7903 no 3_665
H74 H33 2.6183 no 3_665
H74 H47 3.0065 no 3_765
H75 C19 3.5457 no 3_765
H75 C20 3.3752 no .
H75 C69 3.1974 no .
H75 C92 3.2476 no 3_665
H75 C94 3.4634 no .
H75 H6 3.5395 no .
H75 H61 2.4577 no .
H76 C11 3.1251 no .
H76 C20 3.1045 no .
H76 C39 3.1791 no .
H76 C94 3.3114 no .
H76 H6 2.6270 no .
H76 H35 3.5663 no .
H76 H36 2.4742 no .
H76 H62 2.9869 no 3_665
H77 C39 3.5731 no .
H77 C69 3.5603 no .
H77 C91 3.3148 no .
H77 C92 3.1261 no .
H77 H36 2.6931 no .
H77 H61 3.0895 no .
H77 H62 2.9516 no 3_665
H78 C68 2.8145 no .
H78 C69 2.9587 no .
H78 H55 2.9941 no .
H78 H60 2.6067 no .
H78 H61 2.8723 no .
H79 C39 3.2784 no .
H79 C40 3.3976 no .
H79 C91 3.5830 no .
H79 H5 3.0746 no .
H79 H6 3.4397 no .
H79 H19 2.8922 no .
H79 H36 2.8805 no .
H79 H37 3.1085 no .
H80 C68 3.3428 no .
H80 C73 3.2647 no .
H80 C74 3.0797 no .
H80 C75 3.3882 no .
H80 H55 2.7786 no .
H80 H60 2.5824 no .
H80 H65 3.2948 no .
H81 C23 3.4946 no .
H81 C24 3.4162 no .
H81 H5 2.8046 no .
H81 H19 2.6751 no .
H81 H24 2.5719 no .
H81 H55 2.9397 no .
H82 C8 3.5238 no .
H82 C58 3.1166 no .
H82 C59 3.0307 no .
H82 H5 2.8223 no .
H82 H6 3.0719 no .
H82 H24 2.7834 no .
H82 H52 2.8673 no .
H82 H53 2.7247 no .
H83 C75 3.2173 no .
H83 C76 3.5880 no .
H83 C89 3.4357 no 1_655
H83 H15 3.0392 no 2_755
H83 H24 3.0302 no .
H83 H52 3.3524 no .
H83 H66 3.0530 no .
H84 C18 3.5163 no 3_765
H84 C20 3.4973 no 3_765
H84 C89 3.5259 no 1_655
H84 C93 3.5826 no 3_765
H84 C94 3.5363 no 3_765
H84 C95 3.5712 no 3_765
H84 H53 3.4263 no .

loop_
_geom_torsion_atom_site_label_1
_geom_torsion_atom_site_label_2
_geom_torsion_atom_site_label_3
_geom_torsion_atom_site_label_4
_geom_torsion
_geom_torsion_publ_flag
Cl1 Ir1 P1 C25 68.66(5) no
Cl1 Ir1 P1 C31 -49.71(5) no
Cl1 Ir1 P1 C37 -167.51(5) no
Cl1 Ir1 P2 C43 -71.19(5) no
Cl1 Ir1 P2 C49 50.97(6) no
Cl1 Ir1 P2 C55 167.40(5) no
Cl1 Ir1 N2 N1 -2.9(3) no
Cl1 Ir1 N2 C3 179.71(17) no
Cl1 Ir1 N4 N3 -1.9(3) no
Cl1 Ir1 N4 C10 -179.73(15) no
P1 Ir1 N2 N1 88.7(3) no
P1 Ir1 N2 C3 -88.64(18) no
N2 Ir1 P1 C25 -26.89(10) no
N2 Ir1 P1 C31 -145.26(10) no
N2 Ir1 P1 C37 96.95(10) no
P1 Ir1 N4 N3 -93.1(3) no
P1 Ir1 N4 C10 89.13(18) no
N4 Ir1 P1 C25 177.86(10) no
N4 Ir1 P1 C31 59.49(10) no
N4 Ir1 P1 C37 -58.30(10) no
P1 Ir1 C4 C5 90.6(2) no
P1 Ir1 C4 C9 -87.6(3) no
C4 Ir1 P1 C25 -105.52(12) no
C4 Ir1 P1 C31 136.11(12) no
C4 Ir1 P1 C37 18.31(12) no
P2 Ir1 N2 N1 -92.8(3) no
P2 Ir1 N2 C3 89.80(18) no
N2 Ir1 P2 C43 24.32(10) no
N2 Ir1 P2 C49 146.48(10) no
N2 Ir1 P2 C55 -97.09(10) no
P2 Ir1 N4 N3 86.6(3) no
P2 Ir1 N4 C10 -91.19(18) no
N4 Ir1 P2 C43 179.53(10) no
N4 Ir1 P2 C49 -58.31(10) no
N4 Ir1 P2 C55 58.12(10) no
P2 Ir1 C4 C5 -93.8(2) no
P2 Ir1 C4 C9 88.0(3) no
C4 Ir1 P2 C43 102.97(12) no
C4 Ir1 P2 C49 -134.87(12) no
C4 Ir1 P2 C55 -18.44(12) no
N2 Ir1 N4 N3 178.5(3) no
N2 Ir1 N4 C10 0.7(4) no
N4 Ir1 N2 N1 176.7(3) no
N4 Ir1 N2 C3 -0.7(4) no
N2 Ir1 C4 C5 -0.3(2) no
N2 Ir1 C4 C9 -178.6(3) no
C4 Ir1 N2 N1 177.5(3) no
C4 Ir1 N2 C3 0.16(19) no
N4 Ir1 C4 C5 179.3(3) no
N4 Ir1 C4 C9 1.1(2) no
C4 Ir1 N4 N3 177.6(3) no
C4 Ir1 N4 C10 -0.17(19) no
Ir1 P1 C25 C26 -47.1(3) no
Ir1 P1 C25 C30 139.1(3) no
Ir1 P1 C31 C32 1.8(3) no
Ir1 P1 C31 C36 -178.77(16) no
Ir1 P1 C37 C38 89.6(3) no
Ir1 P1 C37 C42 -83.8(3) no
C25 P1 C31 C32 -124.5(3) no
C25 P1 C31 C36 55.0(3) no
C31 P1 C25 C26 79.9(3) no
C31 P1 C25 C30 -93.9(3) no
C25 P1 C37 C38 -142.0(3) no
C25 P1 C37 C42 44.6(3) no
C37 P1 C25 C26 -173.7(3) no
C37 P1 C25 C30 12.5(4) no
C31 P1 C37 C38 -36.6(3) no
C31 P1 C37 C42 150.0(3) no
C37 P1 C31 C32 125.1(3) no
C37 P1 C31 C36 -55.4(3) no
Ir1 P2 C43 C44 39.3(3) no
Ir1 P2 C43 C48 -146.2(2) no
Ir1 P2 C49 C50 -4.0(4) no
Ir1 P2 C49 C54 174.84(19) no
Ir1 P2 C55 C56 81.6(3) no
Ir1 P2 C55 C60 -92.0(3) no
C43 P2 C49 C50 125.6(3) no
C43 P2 C49 C54 -55.6(3) no
C49 P2 C43 C44 -89.4(3) no
C49 P2 C43 C48 85.1(3) no
C43 P2 C55 C56 -46.6(3) no
C43 P2 C55 C60 139.8(3) no
C55 P2 C43 C44 163.4(3) no
C55 P2 C43 C48 -22.1(3) no
C49 P2 C55 C56 -154.0(3) no
C49 P2 C55 C60 32.4(3) no
C55 P2 C49 C50 -124.9(3) no
C55 P2 C49 C54 53.9(3) no
C86 O1 C87 C88 174.6(4) no
C87 O1 C86 C85 165.3(4) no
C90 O2 C91 C92 -167.2(5) no
C91 O2 C90 C89 -173.6(5) no
N2 N1 C1 C2 -0.2(4) no
N2 N1 C1 C13 177.9(3) no
C1 N1 N2 Ir1 -177.4(3) no
C1 N1 N2 C3 0.1(4) no
Ir1 N2 C3 C2 178.25(17) no
Ir1 N2 C3 C5 0.0(4) no
N1 N2 C3 C2 0.1(4) no
N1 N2 C3 C5 -178.2(3) no
N4 N3 C12 C11 -0.8(5) no
N4 N3 C12 C17 175.2(3) no
C12 N3 N4 Ir1 -177.2(3) no
C12 N3 N4 C10 0.7(4) no
Ir1 N4 C10 C9 -0.7(4) no
Ir1 N4 C10 C11 178.06(18) no
N3 N4 C10 C9 -179.1(3) no
N3 N4 C10 C11 -0.4(4) no
N1 C1 C2 C3 0.2(4) no
N1 C1 C13 C14 -69.6(4) no
N1 C1 C13 C15 51.6(5) no
N1 C1 C13 C16 171.6(3) no
C2 C1 C13 C14 108.0(4) no
C2 C1 C13 C15 -130.8(4) no
C2 C1 C13 C16 -10.8(5) no
C13 C1 C2 C3 -177.7(4) no
C1 C2 C3 N2 -0.2(4) no
C1 C2 C3 C5 177.5(4) no
N2 C3 C5 C4 -0.3(5) no
N2 C3 C5 C6 179.2(3) no
C2 C3 C5 C4 -177.9(4) no
C2 C3 C5 C6 1.6(7) no
Ir1 C4 C5 C3 0.5(4) no
Ir1 C4 C5 C6 -179.1(2) no
Ir1 C4 C9 C8 178.6(2) no
Ir1 C4 C9 C10 -1.7(4) no
C5 C4 C9 C8 0.4(5) no
C5 C4 C9 C10 -179.9(3) no
C9 C4 C5 C3 178.7(3) no
C9 C4 C5 C6 -0.9(5) no
C3 C5 C6 C7 -179.0(3) no
C4 C5 C6 C7 0.5(5) no
C5 C6 C7 C8 0.3(5) no
C5 C6 C7 C21 -179.4(3) no
C6 C7 C8 C9 -0.8(5) no
C6 C7 C21 C22 0.3(5) no
C6 C7 C21 C23 -119.2(4) no
C6 C7 C21 C24 119.2(4) no
C8 C7 C21 C22 -179.5(3) no
C8 C7 C21 C23 61.0(5) no
C8 C7 C21 C24 -60.6(5) no
C21 C7 C8 C9 179.0(3) no
C7 C8 C9 C4 0.5(5) no
C7 C8 C9 C10 -179.2(3) no
C4 C9 C10 N4 1.4(5) no
C4 C9 C10 C11 -176.8(4) no
C8 C9 C10 N4 -178.9(4) no
C8 C9 C10 C11 2.9(7) no
N4 C10 C11 C12 -0.1(5) no
C9 C10 C11 C12 178.2(4) no
C10 C11 C12 N3 0.5(5) no
C10 C11 C12 C17 -174.9(4) no
N3 C12 C17 C18 23.6(6) no
N3 C12 C17 C19 -96.2(5) no
N3 C12 C17 C20 140.9(4) no
N3 C12 C17 C93 -61.2(5) no
N3 C12 C17 C94 171.5(4) no
N3 C12 C17 C95 58.4(5) no
C11 C12 C17 C18 -161.6(5) no
C11 C12 C17 C19 78.6(6) no
C11 C12 C17 C20 -44.3(7) no
C11 C12 C17 C93 113.6(5) no
C11 C12 C17 C94 -13.7(7) no
C11 C12 C17 C95 -126.8(5) no
C12 C17 C18 C93 -107.3(5) no
C12 C17 C18 C95 89.4(6) no
C12 C17 C19 C93 99.1(7) no
C12 C17 C20 C94 92.9(7) no
C12 C17 C20 C95 -104.1(4) no
C12 C17 C93 C18 107.9(5) no
C12 C17 C93 C19 -92.7(15) no
C12 C17 C94 C20 -96(2) no
C12 C17 C95 C18 -102.1(15) no
C12 C17 C95 C20 105.2(5) no
C18 C17 C19 C93 -21.4(8) no
C19 C17 C18 C93 11.7(5) no
C19 C17 C18 C95 -151.6(6) no
C18 C17 C20 C94 -147.8(7) no
C18 C17 C20 C95 15.2(5) no
C20 C17 C18 C93 135.3(5) no
C20 C17 C18 C95 -28.1(7) no
C18 C17 C93 C18 0.0(3) no
C18 C17 C93 C19 159.4(17) no
C93 C17 C18 C93 0.0(10) no
C93 C17 C18 C95 -163.3(11) no
C18 C17 C94 C20 42(3) no
C94 C17 C18 C93 115.1(15) no
C94 C17 C18 C95 -48.2(16) no
C18 C17 C95 C18 0.0(6) no
C18 C17 C95 C20 -152.7(18) no
C95 C17 C18 C93 163.3(19) no
C95 C17 C18 C95 0.0(18) no
C19 C17 C20 C94 -26.6(9) no
C19 C17 C20 C95 136.3(6) no
C20 C17 C19 C93 -141.5(7) no
C19 C17 C93 C18 -159.4(18) no
C19 C17 C93 C19 0.0(7) no
C93 C17 C19 C93 0.0(17) no
C19 C17 C94 C20 156(2) no
C94 C17 C19 C93 -154.1(13) no
C19 C17 C95 C18 41(3) no
C19 C17 C95 C20 -111.5(12) no
C95 C17 C19 C93 -43.8(18) no
C20 C17 C93 C18 -103.4(12) no
C20 C17 C93 C19 56(2) no
C93 C17 C20 C94 -56.2(16) no
C93 C17 C20 C95 106.8(14) no
C20 C17 C94 C20 0.0(7) no
C94 C17 C20 C94 0(3) no
C94 C17 C20 C95 163(3) no
C20 C17 C95 C18 152.7(18) no
C20 C17 C95 C20 0.0(4) no
C95 C17 C20 C94 -163.0(12) no
C95 C17 C20 C95 0.0(10) no
C93 C17 C94 C20 140.2(19) no
C94 C17 C93 C18 -130.3(13) no
C94 C17 C93 C19 29(3) no
C93 C17 C95 C18 17(3) no
C93 C17 C95 C20 -135.3(12) no
C95 C17 C93 C18 -9.6(12) no
C95 C17 C93 C19 149.8(16) no
C94 C17 C95 C18 144.2(17) no
C94 C17 C95 C20 -8.5(12) no
C95 C17 C94 C20 17(3) no
C17 C18 C93 C17 0.0(3) no
C17 C18 C93 C19 -23.2(18) no
C17 C18 C95 C17 -0.00(18) no
C17 C18 C95 C20 24.9(16) no
C93 C18 C95 C17 -15.2(19) no
C93 C18 C95 C20 10(4) no
C95 C18 C93 C17 19(3) no
C95 C18 C93 C19 -4(4) no
C17 C19 C93 C17 0.00(18) no
C17 C19 C93 C18 18.5(15) no
C17 C20 C94 C17 0.00(19) no
C17 C20 C95 C17 0.0(3) no
C17 C20 C95 C18 -31(2) no
C94 C20 C95 C17 19(3) no
C94 C20 C95 C18 -12(4) no
C95 C20 C94 C17 -15(3) no
P1 C25 C26 C27 -173.9(3) no
P1 C25 C30 C29 174.0(3) no
C26 C25 C30 C29 0.5(6) no
C30 C25 C26 C27 0.1(6) no
C25 C26 C27 C28 -0.5(6) no
C26 C27 C28 C29 0.4(6) no
C27 C28 C29 C30 0.2(7) no
C28 C29 C30 C25 -0.6(6) no
P1 C31 C32 C33 179.0(3) no
P1 C31 C36 C35 -179.2(3) no
C32 C31 C36 C35 0.3(6) no
C36 C31 C32 C33 -0.5(5) no
C31 C32 C33 C34 0.6(6) no
C32 C33 C34 C35 -0.6(7) no
C33 C34 C35 C36 0.4(7) no
C34 C35 C36 C31 -0.3(6) no
P1 C37 C38 C39 -174.9(3) no
P1 C37 C42 C41 176.1(3) no
C38 C37 C42 C41 2.6(6) no
C42 C37 C38 C39 -1.3(6) no
C37 C38 C39 C40 -0.4(6) no
C38 C39 C40 C41 0.9(7) no
C39 C40 C41 C42 0.3(7) no
C40 C41 C42 C37 -2.2(6) no
P2 C43 C44 C45 175.9(3) no
P2 C43 C48 C47 -175.5(3) no
C44 C43 C48 C47 -1.1(6) no
C48 C43 C44 C45 1.4(6) no
C43 C44 C45 C46 0.2(6) no
C44 C45 C46 C47 -2.0(6) no
C45 C46 C47 C48 2.2(6) no
C46 C47 C48 C43 -0.6(6) no
P2 C49 C50 C51 176.8(3) no
P2 C49 C54 C53 -177.7(3) no
C50 C49 C54 C53 1.2(6) no
C54 C49 C50 C51 -2.0(6) no
C49 C50 C51 C52 2.1(6) no
C50 C51 C52 C53 -1.3(7) no
C51 C52 C53 C54 0.5(7) no
C52 C53 C54 C49 -0.4(7) no
P2 C55 C56 C57 -174.8(3) no
P2 C55 C60 C59 173.8(3) no
C56 C55 C60 C59 0.2(6) no
C60 C55 C56 C57 -1.2(5) no
C55 C56 C57 C58 1.5(6) no
C56 C57 C58 C59 -0.7(6) no
C57 C58 C59 C60 -0.3(6) no
C58 C59 C60 C55 0.6(6) no
C62 C61 C66 C65 1.2(6) no
C66 C61 C62 C63 -2.6(6) no
C62 C61 B1 C67 72.4(5) no
C62 C61 B1 C73 -49.4(5) no
C62 C61 B1 C79 -164.8(4) no
B1 C61 C62 C63 -178.6(4) no
C66 C61 B1 C67 -103.3(4) no
C66 C61 B1 C73 135.0(4) no
C66 C61 B1 C79 19.6(5) no
B1 C61 C66 C65 177.1(4) no
C61 C62 C63 C64 1.5(6) no
C62 C63 C64 C65 1.1(6) no
C63 C64 C65 C66 -2.5(6) no
C64 C65 C66 C61 1.3(6) no
C68 C67 C72 C71 1.0(7) no
C72 C67 C68 C69 -1.8(7) no
C68 C67 B1 C61 -106.3(5) no
C68 C67 B1 C73 15.2(6) no
C68 C67 B1 C79 130.9(5) no
B1 C67 C68 C69 174.1(4) no
C72 C67 B1 C61 69.5(5) no
C72 C67 B1 C73 -168.9(4) no
C72 C67 B1 C79 -53.2(6) no
B1 C67 C72 C71 -175.2(4) no
C67 C68 C69 C70 1.7(8) no
C68 C69 C70 C71 -0.6(9) no
C69 C70 C71 C72 -0.3(10) no
C70 C71 C72 C67 0.1(9) no
C74 C73 C78 C77 2.6(7) no
C78 C73 C74 C75 -2.7(7) no
C74 C73 B1 C61 -9.7(6) no
C74 C73 B1 C67 -127.4(5) no
C74 C73 B1 C79 111.3(5) no
B1 C73 C74 C75 -175.0(4) no
C78 C73 B1 C61 178.4(4) no
C78 C73 B1 C67 60.7(5) no
C78 C73 B1 C79 -60.6(5) no
B1 C73 C78 C77 175.4(4) no
C73 C74 C75 C76 1.4(8) no
C74 C75 C76 C77 0.4(8) no
C75 C76 C77 C78 -0.5(9) no
C76 C77 C78 C73 -1.0(9) no
C80 C79 C84 C83 -0.6(6) no
C84 C79 C80 C81 -0.2(6) no
C80 C79 B1 C61 53.8(5) no
C80 C79 B1 C67 172.4(3) no
C80 C79 B1 C73 -66.7(4) no
B1 C79 C80 C81 171.4(3) no
C84 C79 B1 C61 -135.3(4) no
C84 C79 B1 C67 -16.8(6) no
C84 C79 B1 C73 104.2(4) no
B1 C79 C84 C83 -171.8(4) no
C79 C80 C81 C82 0.4(6) no
C80 C81 C82 C83 0.2(6) no
C81 C82 C83 C84 -1.0(7) no
C82 C83 C84 C79 1.2(7) no
